data_7714725
loop_
_publ_author_name
'Ali, Asgar'
'Ahmed, Zubair'
'Iftikhar, Khalid'
'Uddin, Rahis'

_publ_section_title
;
 Heteroleptic samarium complexes with high quantum yields for temperature
 sensing applications.
;
_journal_issue 3
_journal_name_full 'Dalton transactions (Cambridge, England : 2003)'
_journal_page_first 1105
_journal_page_last 1120
_journal_paper_doi 10.1039/d3dt03160h
_journal_volume 53
_journal_year 2024
_chemical_formula_moiety 'C54 H46 F21 N2 O6 Sm'
_chemical_formula_sum 'C54 H46 F21 N2 O6 Sm'
_chemical_formula_weight 1368.28
_chemical_name_common Samarium-fod-bathophenanthroline
_chemical_name_systematic '[Sm(fod)3(bath)]'
_space_group_crystal_system monoclinic
_space_group_IT_number 14
_space_group_name_Hall '-P 2yn'
_space_group_name_H-M_alt 'P 1 21/n 1'
_atom_sites_solution_hydrogens geom
_atom_sites_solution_primary dual
_audit_creation_date 2022-10-10
_audit_creation_method
;
Olex2 1.5
(compiled 2022.04.07 svn.rca3783a0 for OlexSys, GUI svn.r6498)
;
_audit_update_record
;
2023-08-18 deposited with the CCDC.	2023-12-05 downloaded from the CCDC.
;
_cell_angle_alpha 90
_cell_angle_beta 93.680(2)
_cell_angle_gamma 90
_cell_formula_units_Z 8
_cell_length_a 13.0615(3)
_cell_length_b 23.2309(4)
_cell_length_c 37.7006(6)
_cell_measurement_reflns_used 20100
_cell_measurement_temperature 150
_cell_measurement_theta_max 28
_cell_measurement_theta_min 3
_cell_volume 11415.9(4)
_computing_molecular_graphics 'Olex2 1.5 (Dolomanov et al., 2009)'
_computing_publication_material 'Olex2 1.5 (Dolomanov et al., 2009)'
_computing_structure_refinement 'SHELXL 2018/3 (Sheldrick, 2015)'
_computing_structure_solution 'SHELXT 2018/2 (Sheldrick, 2018)'
_diffrn_ambient_temperature 150
_diffrn_measured_fraction_theta_full 0.998
_diffrn_measured_fraction_theta_max 0.998
_diffrn_measurement_device_type 'oxford diffraction'
_diffrn_radiation_type MoK\a
_diffrn_radiation_wavelength 0.71073
_diffrn_reflns_av_R_equivalents 0.0688
_diffrn_reflns_av_unetI/netI 0.0862
_diffrn_reflns_Laue_measured_fraction_full 0.998
_diffrn_reflns_Laue_measured_fraction_max 0.998
_diffrn_reflns_limit_h_max 15
_diffrn_reflns_limit_h_min -9
_diffrn_reflns_limit_k_max 27
_diffrn_reflns_limit_k_min -23
_diffrn_reflns_limit_l_max 37
_diffrn_reflns_limit_l_min -44
_diffrn_reflns_number 34601
_diffrn_reflns_point_group_measured_fraction_full 0.998
_diffrn_reflns_point_group_measured_fraction_max 0.998
_diffrn_reflns_theta_full 25.000
_diffrn_reflns_theta_max 25.000
_diffrn_reflns_theta_min 1.791
_exptl_absorpt_coefficient_mu 1.147
_exptl_absorpt_correction_T_max 0.852
_exptl_absorpt_correction_T_min 0.741
_exptl_absorpt_correction_type multi-scan
_exptl_absorpt_process_details sadabs
_exptl_crystal_colour_lustre metallic
_exptl_crystal_colour_modifier dark
_exptl_crystal_colour_primary brown
_exptl_crystal_density_diffrn 1.592
_exptl_crystal_description block
_exptl_crystal_F_000 5464
_exptl_crystal_preparation Luminescent
_exptl_crystal_recrystallization_method 'Re-crystallisation from solvent: ethanol'
_exptl_crystal_size_max 0.1
_exptl_crystal_size_mid 0.08
_exptl_crystal_size_min 0.06
_refine_diff_density_max 1.756
_refine_diff_density_min -0.984
_refine_diff_density_rms 0.117
_refine_ls_extinction_method none
_refine_ls_goodness_of_fit_ref 1.039
_refine_ls_hydrogen_treatment constr
_refine_ls_matrix_type full
_refine_ls_number_parameters 1620
_refine_ls_number_reflns 20100
_refine_ls_number_restraints 50
_refine_ls_restrained_S_all 1.040
_refine_ls_R_factor_all 0.0729
_refine_ls_R_factor_gt 0.0517
_refine_ls_shift/su_max 0.004
_refine_ls_shift/su_mean 0.000
_refine_ls_structure_factor_coef Fsqd
_refine_ls_weighting_details 'w=1/[\s^2^(Fo^2^)+(0.0514P)^2^+12.3578P] where P=(Fo^2^+2Fc^2^)/3'
_refine_ls_weighting_scheme calc
_refine_ls_wR_factor_gt 0.1169
_refine_ls_wR_factor_ref 0.1330
_reflns_Friedel_coverage 0.000
_reflns_number_gt 15569
_reflns_number_total 20100
_reflns_threshold_expression 'I > 2\s(I)'
_cod_data_source_file d3dt03160h2.cif
_cod_data_source_block bath_4_lt_mo
_cod_depositor_comments 'Adding full bibliography for 7714724--7714725.cif.'
_cod_database_code 7714725
_shelx_shelxl_version_number 2018/3
_shelx_space_group_comment
;
The symmetry employed for this shelxl refinement is uniquely defined
by the following loop, which should always be used as a source of
symmetry information in preference to the above space-group names.
They are only intended as comments.
;
_shelx_estimated_absorpt_t_max 0.934
_shelx_estimated_absorpt_t_min 0.894
_olex2_refinement_description
;
1. Fixed Uiso
 At 1.2 times of:
  All C(H) groups
 At 1.5 times of:
  All C(H,H,H) groups
2. Restrained distances
 C58-C57 \\sim C58-C57A
 with sigma of 0.02
 C4-C1 \\sim C4-C1A
 with sigma of 0.02
 F25-C56 \\sim F25A-C56A
 with sigma of 0.02
 C1-F3 \\sim C1A-F3A
 with sigma of 0.04
 F1-C1 \\sim F1A-C1A
 with sigma of 0.02
 F22-C57 \\sim F22A-C57A
 with sigma of 0.02
 F25-F24 \\sim F25A-F24A
 with sigma of 0.04
 F2-C1 \\sim F2A-C1A
 with sigma of 0.02
 F22-C56 \\sim F22A-C56A
 with sigma of 0.04
 C2-C1 \\sim C2A-C1A
 with sigma of 0.02
 C3-C1 \\sim C3A-C1A
 with sigma of 0.04
 F23-C57 \\sim F23A-C57A
 with sigma of 0.02
 F4-C1 \\sim F4A-C1A
 with sigma of 0.04
 C57-C55 \\sim C57A-C55
 with sigma of 0.04
 F25-C55 \\sim F25A-C55
 with sigma of 0.04
 F24-C56 \\sim F24A-C56A
 with sigma of 0.02
 F24-C57 \\sim F24A-C57A
 with sigma of 0.04
 F26-C55 \\sim F27A-C55
 with sigma of 0.02
 C57-C56 \\sim C57A-C56A
 with sigma of 0.02
 F25-C57 \\sim F25A-C57A
 with sigma of 0.04
 F22-F23 \\sim F22A-F23A
 with sigma of 0.04
 C55-F28 \\sim C55-F28A
 with sigma of 0.02
 C55-F27 \\sim C55-F26A
 with sigma of 0.02
 F23-C56 \\sim F23A-C56A
 with sigma of 0.04
 C55-C56 \\sim C55-C56A
 with sigma of 0.02
 F24-C55 \\sim F24A-C55
 with sigma of 0.04
 C58-F22 \\sim C58-F22A
 with sigma of 0.04
 C58-F23 \\sim C58-F23A
 with sigma of 0.04
 C58-C56 \\sim C58-C56A
 with sigma of 0.04
 F6-F7 \\sim F6A-F7A
 with sigma of 0.04
 C4-C2 \\sim C4-C2A
 with sigma of 0.04
 C2-F7 \\sim C2A-F7A
 with sigma of 0.04
 F1-C2 \\sim F1A-C2A
 with sigma of 0.04
 F2-C2 \\sim F2A-C2A
 with sigma of 0.04
 F6-C3 \\sim F6A-C3A
 with sigma of 0.02
 F6-C2 \\sim F6A-C2A
 with sigma of 0.04
 C2-F4 \\sim C2A-F4A
 with sigma of 0.02
 C2-C3 \\sim C2A-C3A
 with sigma of 0.02
 C2-F3 \\sim C2A-F3A
 with sigma of 0.02
 F5-F7 \\sim F5A-F7A
 with sigma of 0.04
 F1-F2 \\sim F1A-F2A
 with sigma of 0.04
 F4-C3 \\sim F4A-C3A
 with sigma of 0.04
 F4-F3 \\sim F4A-F3A
 with sigma of 0.04
 F6-F5 \\sim F6A-F5A
 with sigma of 0.04
 C2-F5 \\sim C2A-F5A
 with sigma of 0.04
 C3-F5 \\sim C3A-F5A
 with sigma of 0.02
 C3-F7 \\sim C3A-F7A
 with sigma of 0.02
 C3-F3 \\sim C3A-F3A
 with sigma of 0.04
 C4-F1 \\sim C4-F1A
 with sigma of 0.04
 C4-F2 \\sim C4-F2A
 with sigma of 0.04
3. Uiso/Uaniso restraints and constraints
Uanis(F27A) = Uanis(F27)
Uanis(C2A) = Uanis(C2)
Uanis(C1) = Uanis(C1A)
Uanis(C3) = Uanis(C3A)
Uanis(F5A) = Uanis(F7)
Uanis(F6A) = Uanis(F5)
Uanis(F4A) = Uanis(F4)
Uanis(F26) = Uanis(F27A)
Uanis(C57) = Uanis(C57A)
Uanis(F2A) = Uanis(F2)
Uanis(F3A) = Uanis(F3)
Uanis(F7A) = Uanis(F6)
Uanis(F28A) = Uanis(F26)
Uanis(F28) = Uanis(F28A)
4. Others
 Sof(F22A)=Sof(F23A)=Sof(F24A)=Sof(F25A)=Sof(F26A)=Sof(F27A)=Sof(F28A)=
 Sof(C56A)=Sof(C57A)=1-FVAR(1)
 Sof(F22)=Sof(F23)=Sof(F24)=Sof(F25)=Sof(F26)=Sof(F27)=Sof(F28)=Sof(C56)=
 Sof(C57)=FVAR(1)
 Sof(F1A)=Sof(F2A)=Sof(F3A)=Sof(F4A)=Sof(F5A)=Sof(F6A)=Sof(F7A)=Sof(C1A)=
 Sof(C2A)=Sof(C3A)=1-FVAR(2)
 Sof(F1)=Sof(F2)=Sof(F3)=Sof(F4)=Sof(F5)=Sof(F6)=Sof(F7)=Sof(C1)=Sof(C2)=
 Sof(C3)=FVAR(2)
5.a Aromatic/amide H refined with riding coordinates:
 C5(H5), C15(H15), C25(H25), C31(H31), C32(H32), C33(H33), C34(H34), C35(H35),
 C39(H39), C40(H40), C44(H44), C45(H45), C46(H46), C47(H47), C48(H48), C49(H49),
  C50(H50), C53(H53), C54(H54), C59(H59), C69(H69), C79(H79), C85(H85),
 C86(H86), C87(H87), C88(H88), C89(H89), C93(H93), C94(H94), C98(H98), C99(H99),
  C100(H100), C101(H101), C102(H102), C103(H103), C104(H104), C107(H107),
 C108(H108)
5.b Idealised Me refined as rotating group:
 C8(H8A,H8B,H8C), C9(H9A,H9B,H9C), C10(H10A,H10B,H10C), C18(H18A,H18B,H18C),
 C19(H19A,H19B,H19C), C20(H20A,H20B,H20C), C28(H28A,H28B,H28C), C29(H29A,H29B,
 H29C), C30(H30A,H30B,H30C), C62(H62A,H62B,H62C), C63(H63A,H63B,H63C), C64(H64A,
 H64B,H64C), C72(H72A,H72B,H72C), C73(H73A,H73B,H73C), C74(H74A,H74B,H74C),
 C82(H82A,H82B,H82C), C83(H83A,H83B,H83C), C84(H84A,H84B,H84C)
;
_olex2_submission_special_instructions 'No special instructions were received'

loop_
_space_group_symop_operation_xyz
'x, y, z'
'-x+1/2, y+1/2, -z+1/2'
'-x, -y, -z'
'x-1/2, -y-1/2, z-1/2'

loop_
_atom_site_label
_atom_site_type_symbol
_atom_site_fract_x
_atom_site_fract_y
_atom_site_fract_z
_atom_site_U_iso_or_equiv
_atom_site_adp_type
_atom_site_occupancy
_atom_site_site_symmetry_order
_atom_site_calc_flag
_atom_site_refinement_flags_posn
_atom_site_refinement_flags_adp
_atom_site_refinement_flags_occupancy
_atom_site_disorder_assembly
_atom_site_disorder_group
Sm1 Sm 0.51080(2) 0.05197(2) 0.74904(2) 0.02303(8) Uani 1 1 d . . . . .
F1 F 0.1231(6) 0.0376(6) 0.8036(3) 0.080(4) Uani 0.742(8) 1 d D . P A 1
F1A F 0.1133(17) 0.0095(14) 0.8028(9) 0.080(12) Uani 0.258(8) 1 d D . P A 2
F2 F 0.2544(6) 0.0789(3) 0.83084(17) 0.0522(19) Uani 0.742(8) 1 d D . P A 1
F2A F 0.2122(18) 0.0767(9) 0.8219(6) 0.0522(19) Uani 0.258(8) 1 d D . P A 2
F3 F 0.1846(9) -0.0657(4) 0.8269(3) 0.110(5) Uani 0.742(8) 1 d D . P A 1
F3A F 0.239(3) -0.0685(11) 0.8313(9) 0.110(5) Uani 0.258(8) 1 d D . P A 2
F4 F 0.3294(7) -0.0323(3) 0.85091(19) 0.087(3) Uani 0.742(8) 1 d D . P A 1
F4A F 0.3431(19) -0.0051(9) 0.8570(6) 0.087(3) Uani 0.258(8) 1 d D . P A 2
F5 F 0.1602(13) -0.0511(3) 0.8933(3) 0.164(7) Uani 0.742(8) 1 d D . P A 1
F5A F 0.244(2) -0.0427(15) 0.9001(6) 0.132(4) Uani 0.258(8) 1 d D . P A 2
F6 F 0.2266(8) 0.0301(4) 0.89596(19) 0.106(3) Uani 0.742(8) 1 d D . P A 1
F6A F 0.170(4) 0.0378(10) 0.8881(9) 0.164(7) Uani 0.258(8) 1 d D . P A 2
F7 F 0.0827(7) 0.0242(6) 0.8693(2) 0.132(4) Uani 0.742(8) 1 d D . P A 1
F7A F 0.0905(18) -0.0345(11) 0.8683(5) 0.106(3) Uani 0.258(8) 1 d D . P A 2
F8 F 0.6940(4) -0.18525(17) 0.62734(12) 0.0838(15) Uani 1 1 d . . . . .
F9 F 0.7153(5) -0.09876(18) 0.61100(10) 0.0988(19) Uani 1 1 d . . . . .
F10 F 0.8358(4) -0.1435(2) 0.63938(13) 0.0934(16) Uani 1 1 d . . . . .
F11 F 0.5954(3) -0.11066(17) 0.66748(10) 0.0625(11) Uani 1 1 d . . . . .
F12 F 0.7185(3) -0.15729(14) 0.69597(9) 0.0621(11) Uani 1 1 d . . . . .
F13 F 0.8441(3) -0.06685(15) 0.69400(9) 0.0515(9) Uani 1 1 d . . . . .
F14 F 0.7310(3) -0.01837(13) 0.66157(8) 0.0474(9) Uani 1 1 d . . . . .
F15 F 1.0206(4) 0.0707(2) 0.70052(16) 0.118(2) Uani 1 1 d . . . . .
F16 F 0.9855(4) 0.1615(2) 0.69644(12) 0.0874(15) Uani 1 1 d . . . . .
F17 F 1.0484(3) 0.1246(2) 0.74556(12) 0.0788(13) Uani 1 1 d . . . . .
F18 F 0.8222(4) 0.0837(3) 0.69950(13) 0.114(2) Uani 1 1 d . . . . .
F19 F 0.8841(4) 0.06079(18) 0.75295(15) 0.0995(18) Uani 1 1 d . . . . .
F20 F 0.8842(3) 0.18068(17) 0.76684(10) 0.0663(11) Uani 1 1 d . . . . .
F21 F 0.7918(3) 0.19052(19) 0.71791(12) 0.0774(13) Uani 1 1 d . . . . .
O1 O 0.6107(3) -0.00846(14) 0.71413(9) 0.0342(9) Uani 1 1 d . . . . .
O2 O 0.6165(3) -0.00675(15) 0.78682(9) 0.0328(9) Uani 1 1 d . . . . .
O3 O 0.6551(3) 0.11040(15) 0.74039(9) 0.0355(9) Uani 1 1 d . . . . .
O4 O 0.5482(3) 0.11052(15) 0.80005(9) 0.0339(9) Uani 1 1 d . . . . .
O5 O 0.3791(3) 0.02882(15) 0.78764(8) 0.0305(8) Uani 1 1 d . . . . .
O6 O 0.3834(3) -0.00459(15) 0.71846(8) 0.0294(8) Uani 1 1 d . . . . .
N1 N 0.3816(3) 0.13706(17) 0.74335(10) 0.0248(9) Uani 1 1 d . . . . .
N2 N 0.4723(3) 0.09590(16) 0.68605(10) 0.0233(9) Uani 1 1 d . . . . .
C1 C 0.2225(7) 0.0303(4) 0.8141(2) 0.0434(19) Uani 0.742(8) 1 d D . P A 1
C1A C 0.2112(16) 0.0223(10) 0.8119(5) 0.0434(19) Uani 0.258(8) 1 d D . P A 2
C2 C 0.2265(10) -0.0171(5) 0.8418(2) 0.067(3) Uani 0.742(8) 1 d D . P A 1
C2A C 0.2434(19) -0.0139(11) 0.8436(5) 0.067(3) Uani 0.258(8) 1 d D . P A 2
C3 C 0.1666(11) -0.0022(5) 0.8744(3) 0.068(3) Uani 0.742(8) 1 d D . P A 1
C3A C 0.1777(18) -0.0152(13) 0.8762(6) 0.068(3) Uani 0.258(8) 1 d D . P A 2
C4 C 0.2869(4) 0.0163(2) 0.78167(13) 0.0314(12) Uani 1 1 d D . . . .
C5 C 0.2384(5) -0.0074(3) 0.75150(14) 0.0414(14) Uani 1 1 d . . . . .
H5 H 0.167230 -0.015865 0.751254 0.050 Uiso 1 1 calc R U . . .
C6 C 0.6940(5) -0.0382(2) 0.78574(14) 0.0347(13) Uani 1 1 d . . . . .
C7 C 0.2399(5) -0.0499(3) 0.68890(13) 0.0398(14) Uani 1 1 d . . . . .
C8 C 0.2311(6) -0.0052(3) 0.65892(15) 0.0523(17) Uani 1 1 d . . . . .
H8A H 0.299620 0.008678 0.654056 0.078 Uiso 1 1 calc R U . . .
H8B H 0.189121 0.027260 0.666132 0.078 Uiso 1 1 calc R U . . .
H8C H 0.198727 -0.022881 0.637428 0.078 Uiso 1 1 calc R U . . .
C9 C 0.3093(7) -0.0988(3) 0.67814(18) 0.082(3) Uani 1 1 d . . . . .
H9A H 0.282449 -0.114940 0.655396 0.123 Uiso 1 1 calc R U . . .
H9B H 0.311225 -0.128839 0.696404 0.123 Uiso 1 1 calc R U . . .
H9C H 0.378748 -0.083993 0.675696 0.123 Uiso 1 1 calc R U . . .
C10 C 0.1323(7) -0.0722(4) 0.69512(18) 0.096(3) Uani 1 1 d . . . . .
H10A H 0.088161 -0.039840 0.700898 0.144 Uiso 1 1 calc R U . . .
H10B H 0.136216 -0.099667 0.714882 0.144 Uiso 1 1 calc R U . . .
H10C H 0.103560 -0.091345 0.673559 0.144 Uiso 1 1 calc R U . . .
C11 C 0.7367(7) -0.1355(3) 0.63677(18) 0.0567(19) Uani 1 1 d . . . . .
C12 C 0.6972(5) -0.1151(2) 0.67161(16) 0.0433(15) Uani 1 1 d . . . . .
C13 C 0.7425(4) -0.0586(2) 0.68749(15) 0.0353(13) Uani 1 1 d . . . . .
C14 C 0.6906(4) -0.0376(2) 0.72084(14) 0.0288(12) Uani 1 1 d . . . . .
C15 C 0.7354(4) -0.0542(2) 0.75339(14) 0.0357(13) Uani 1 1 d . . . . .
H15 H 0.795833 -0.077064 0.754101 0.043 Uiso 1 1 calc R U . . .
C16 C 0.2919(5) -0.0194(2) 0.72109(13) 0.0331(13) Uani 1 1 d . . . . .
C17 C 0.7435(5) -0.0595(3) 0.82131(15) 0.0499(17) Uani 1 1 d . . . . .
C18 C 0.6818(7) -0.0390(4) 0.85144(17) 0.086(3) Uani 1 1 d . . . . .
H18A H 0.678900 0.003144 0.851306 0.129 Uiso 1 1 calc R U . . .
H18B H 0.714504 -0.052270 0.874107 0.129 Uiso 1 1 calc R U . . .
H18C H 0.612098 -0.054613 0.848459 0.129 Uiso 1 1 calc R U . . .
C19 C 0.8523(5) -0.0343(3) 0.82556(17) 0.0598(19) Uani 1 1 d . . . . .
H19A H 0.891419 -0.046603 0.805553 0.090 Uiso 1 1 calc R U . . .
H19B H 0.886555 -0.048088 0.847850 0.090 Uiso 1 1 calc R U . . .
H19C H 0.848440 0.007805 0.825977 0.090 Uiso 1 1 calc R U . . .
C20 C 0.7485(6) -0.1255(3) 0.8207(2) 0.070(2) Uani 1 1 d . . . . .
H20A H 0.678746 -0.141200 0.818824 0.106 Uiso 1 1 calc R U . . .
H20B H 0.784493 -0.139255 0.842710 0.106 Uiso 1 1 calc R U . . .
H20C H 0.785453 -0.138064 0.800290 0.106 Uiso 1 1 calc R U . . .
C21 C 0.9840(7) 0.1157(3) 0.7173(2) 0.067(2) Uani 1 1 d . . . . .
C22 C 0.8741(6) 0.1037(3) 0.72840(18) 0.0564(18) Uani 1 1 d . . . . .
C23 C 0.8170(5) 0.1528(2) 0.74394(15) 0.0407(14) Uani 1 1 d . . . . .
C24 C 0.7205(4) 0.1340(2) 0.76174(15) 0.0362(13) Uani 1 1 d . . . . .
C25 C 0.7133(5) 0.1457(3) 0.79749(15) 0.0479(16) Uani 1 1 d . . . . .
H25 H 0.771235 0.161318 0.810661 0.057 Uiso 1 1 calc R U . . .
C26 C 0.6228(4) 0.1351(2) 0.81509(14) 0.0345(13) Uani 1 1 d . . . . .
C27 C 0.6117(5) 0.1585(3) 0.85303(16) 0.0526(18) Uani 1 1 d . . . . .
C28 C 0.5344(8) 0.1214(4) 0.87171(18) 0.102(3) Uani 1 1 d . . . . .
H28A H 0.464529 0.132804 0.863663 0.153 Uiso 1 1 calc R U . . .
H28B H 0.544368 0.126869 0.897478 0.153 Uiso 1 1 calc R U . . .
H28C H 0.545004 0.080783 0.865943 0.153 Uiso 1 1 calc R U . . .
C29 C 0.5661(9) 0.2186(4) 0.8465(2) 0.101(3) Uani 1 1 d . . . . .
H29A H 0.614297 0.242192 0.833874 0.152 Uiso 1 1 calc R U . . .
H29B H 0.553746 0.236676 0.869298 0.152 Uiso 1 1 calc R U . . .
H29C H 0.501215 0.215388 0.832075 0.152 Uiso 1 1 calc R U . . .
C30 C 0.7096(7) 0.1600(5) 0.87508(19) 0.114(4) Uani 1 1 d . . . . .
H30A H 0.740203 0.121475 0.875980 0.171 Uiso 1 1 calc R U . . .
H30B H 0.696679 0.172547 0.899200 0.171 Uiso 1 1 calc R U . . .
H30C H 0.756873 0.187023 0.864633 0.171 Uiso 1 1 calc R U . . .
C31 C 0.0737(4) 0.2691(2) 0.75577(16) 0.0399(14) Uani 1 1 d . . . . .
H31 H 0.063418 0.235163 0.769151 0.048 Uiso 1 1 calc R U . . .
C32 C 0.0040(5) 0.3133(3) 0.75609(19) 0.0538(18) Uani 1 1 d . . . . .
H32 H -0.054267 0.309597 0.769767 0.065 Uiso 1 1 calc R U . . .
C33 C 0.0170(5) 0.3630(3) 0.73696(17) 0.0467(16) Uani 1 1 d . . . . .
H33 H -0.031897 0.393259 0.737237 0.056 Uiso 1 1 calc R U . . .
C34 C 0.1010(5) 0.3680(2) 0.71765(16) 0.0457(16) Uani 1 1 d . . . . .
H34 H 0.110498 0.402298 0.704563 0.055 Uiso 1 1 calc R U . . .
C35 C 0.1732(5) 0.3242(2) 0.71654(14) 0.0366(13) Uani 1 1 d . . . . .
H35 H 0.231208 0.328535 0.702820 0.044 Uiso 1 1 calc R U . . .
C36 C 0.1594(4) 0.2740(2) 0.73585(13) 0.0288(12) Uani 1 1 d . . . . .
C37 C 0.2352(4) 0.2263(2) 0.73695(13) 0.0265(11) Uani 1 1 d . . . . .
C38 C 0.2715(4) 0.2000(2) 0.70616(12) 0.0236(11) Uani 1 1 d . . . . .
C39 C 0.2350(4) 0.2150(2) 0.67040(13) 0.0303(12) Uani 1 1 d . . . . .
H39 H 0.183040 0.243427 0.666865 0.036 Uiso 1 1 calc R U . . .
C40 C 0.2727(4) 0.1897(2) 0.64210(13) 0.0311(12) Uani 1 1 d . . . . .
H40 H 0.245440 0.199918 0.618988 0.037 Uiso 1 1 calc R U . . .
C41 C 0.3530(4) 0.14788(19) 0.64569(12) 0.0236(11) Uani 1 1 d . . . . .
C42 C 0.3992(4) 0.1223(2) 0.61618(12) 0.0261(11) Uani 1 1 d . . . . .
C43 C 0.3551(4) 0.1287(2) 0.57883(12) 0.0272(11) Uani 1 1 d . . . . .
C44 C 0.2516(5) 0.1197(3) 0.57044(15) 0.0437(15) Uani 1 1 d . . . . .
H44 H 0.207326 0.111850 0.588894 0.052 Uiso 1 1 calc R U . . .
C45 C 0.2119(5) 0.1220(3) 0.53582(15) 0.0548(19) Uani 1 1 d . . . . .
H45 H 0.140771 0.115441 0.530443 0.066 Uiso 1 1 calc R U . . .
C46 C 0.2755(6) 0.1340(3) 0.50882(14) 0.0572(19) Uani 1 1 d . . . . .
H46 H 0.247936 0.135831 0.484906 0.069 Uiso 1 1 calc R U . . .
C47 C 0.3780(5) 0.1431(3) 0.51643(14) 0.0443(15) Uani 1 1 d . . . . .
H47 H 0.421751 0.151239 0.497878 0.053 Uiso 1 1 calc R U . . .
C48 C 0.4183(5) 0.1403(2) 0.55181(13) 0.0333(13) Uani 1 1 d . . . . .
H48 H 0.489531 0.146485 0.557158 0.040 Uiso 1 1 calc R U . . .
C49 C 0.4842(4) 0.0888(2) 0.62327(13) 0.0312(12) Uani 1 1 d . . . . .
H49 H 0.519977 0.073604 0.604211 0.037 Uiso 1 1 calc R U . . .
C50 C 0.5186(4) 0.0768(2) 0.65818(13) 0.0273(11) Uani 1 1 d . . . . .
H50 H 0.578409 0.053840 0.662193 0.033 Uiso 1 1 calc R U . . .
C51 C 0.3920(4) 0.13239(19) 0.68001(12) 0.0216(10) Uani 1 1 d . . . . .
C52 C 0.3465(4) 0.15682(19) 0.71052(12) 0.0225(10) Uani 1 1 d . . . . .
C53 C 0.3439(4) 0.1605(2) 0.77128(13) 0.0280(11) Uani 1 1 d . . . . .
H53 H 0.366605 0.146387 0.794091 0.034 Uiso 1 1 calc R U . . .
C54 C 0.2727(4) 0.2048(2) 0.76942(13) 0.0307(12) Uani 1 1 d . . . . .
H54 H 0.249375 0.220536 0.790711 0.037 Uiso 1 1 calc R U . . .
Sm2 Sm 0.70114(2) 0.23368(2) 0.51503(2) 0.03157(9) Uani 1 1 d . . . . .
F22 F 0.7409(7) 0.0017(4) 0.5643(3) 0.059(3) Uani 0.505(6) 1 d D . P B 1
F22A F 0.8061(14) 0.0017(4) 0.5517(3) 0.112(7) Uani 0.495(6) 1 d D . P B 2
F23 F 0.7499(10) 0.0765(5) 0.5994(3) 0.065(4) Uani 0.505(6) 1 d D . P B 1
F23A F 0.7198(10) 0.0446(7) 0.5914(3) 0.085(5) Uani 0.495(6) 1 d D . P B 2
F24 F 0.9188(6) 0.0247(3) 0.53898(17) 0.049(2) Uani 0.505(6) 1 d D . P B 1
F24A F 0.9382(19) 0.1084(10) 0.5582(6) 0.074(8) Uani 0.495(6) 1 d D . P B 2
F25 F 0.9264(18) 0.1112(7) 0.5621(6) 0.065(6) Uani 0.505(6) 1 d D . P B 1
F25A F 0.8606(8) 0.1179(4) 0.6075(2) 0.085(3) Uani 0.495(6) 1 d D . P B 2
F26 F 0.9103(10) 0.0007(5) 0.6209(3) 0.093(2) Uani 0.505(6) 1 d D . P B 1
F26A F 0.9395(9) 0.0663(5) 0.6289(2) 0.095(4) Uani 0.495(6) 1 d D . P B 2
F27 F 1.0287(9) 0.0689(5) 0.6188(3) 0.093(2) Uani 0.505(6) 1 d D . P B 1
F27A F 0.9159(11) -0.0183(5) 0.6068(3) 0.093(2) Uani 0.495(6) 1 d D . P B 2
F28 F 1.0178(9) 0.0098(5) 0.5794(3) 0.093(2) Uani 0.505(6) 1 d D . P B 1
F28A F 1.0517(8) 0.0265(6) 0.5949(3) 0.093(2) Uani 0.495(6) 1 d D . P B 2
F29 F 0.6097(3) 0.53679(15) 0.52602(10) 0.0652(11) Uani 1 1 d . . . . .
F30 F 0.6299(4) 0.52635(17) 0.58260(11) 0.0790(14) Uani 1 1 d . . . . .
F31 F 0.4850(3) 0.50823(17) 0.55546(12) 0.0736(12) Uani 1 1 d . . . . .
F32 F 0.6059(3) 0.41404(14) 0.57884(9) 0.0520(9) Uani 1 1 d . . . . .
F33 F 0.5490(3) 0.41909(14) 0.52350(9) 0.0519(9) Uani 1 1 d . . . . .
F34 F 0.7292(3) 0.44643(14) 0.50204(8) 0.0511(9) Uani 1 1 d . . . . .
F35 F 0.7889(3) 0.46914(13) 0.55567(9) 0.0525(9) Uani 1 1 d . . . . .
F36 F 0.4737(4) 0.3524(2) 0.36550(12) 0.0906(15) Uani 1 1 d . . . . .
F37 F 0.4508(3) 0.27759(19) 0.33311(9) 0.0709(12) Uani 1 1 d . . . . .
F38 F 0.5800(3) 0.33302(18) 0.32615(10) 0.0709(12) Uani 1 1 d . . . . .
F39 F 0.6212(3) 0.22885(16) 0.35946(10) 0.0659(12) Uani 1 1 d . . . . .
F40 F 0.5193(3) 0.25392(17) 0.40015(9) 0.0616(11) Uani 1 1 d . . . . .
F41 F 0.6424(4) 0.35402(15) 0.41008(10) 0.0744(13) Uani 1 1 d . . . . .
F42 F 0.7465(3) 0.3159(2) 0.37389(11) 0.0794(14) Uani 1 1 d . . . . .
O7 O 0.6169(3) 0.15574(15) 0.48245(9) 0.0383(9) Uani 1 1 d . . . . .
O8 O 0.7276(3) 0.14664(16) 0.54688(9) 0.0377(9) Uani 1 1 d . . . . .
O9 O 0.8455(3) 0.25790(15) 0.55335(9) 0.0351(9) Uani 1 1 d . . . . .
O10 O 0.7071(3) 0.33484(15) 0.52326(9) 0.0398(10) Uani 1 1 d . . . . .
O11 O 0.8347(3) 0.19932(16) 0.48119(9) 0.0374(9) Uani 1 1 d . . . . .
O12 O 0.6778(3) 0.27208(16) 0.45665(10) 0.0425(10) Uani 1 1 d . . . . .
N3 N 0.6182(4) 0.24294(19) 0.57518(11) 0.0334(11) Uani 1 1 d . . . . .
N4 N 0.5137(4) 0.27038(19) 0.51452(11) 0.0361(11) Uani 1 1 d . . . . .
C55 C 0.9530(7) 0.0354(4) 0.6007(2) 0.074(2) Uani 1 1 d D . . . .
C56 C 0.8940(10) 0.0531(6) 0.5664(3) 0.049(5) Uani 0.505(6) 1 d D . P B 1
C56A C 0.8881(11) 0.0790(7) 0.5806(4) 0.063(5) Uani 0.495(6) 1 d D . P B 2
C57 C 0.7736(10) 0.0562(5) 0.5678(3) 0.0441(18) Uani 0.505(6) 1 d D . P B 1
C57A C 0.7822(10) 0.0536(5) 0.5647(3) 0.0441(18) Uani 0.495(6) 1 d D . P B 2
C58 C 0.7262(4) 0.0945(2) 0.53778(13) 0.0340(13) Uani 1 1 d D . . . .
C59 C 0.6858(5) 0.0704(2) 0.50675(14) 0.0410(15) Uani 1 1 d . . . . .
H59 H 0.693451 0.030099 0.503360 0.049 Uiso 1 1 calc R U . . .
C60 C 0.6332(5) 0.1028(2) 0.47962(13) 0.0336(13) Uani 1 1 d . . . . .
C61 C 0.5912(5) 0.0726(2) 0.44561(14) 0.0402(15) Uani 1 1 d . . . . .
C62 C 0.5024(7) 0.0347(4) 0.4538(2) 0.085(3) Uani 1 1 d . . . . .
H62A H 0.524565 0.007235 0.472536 0.128 Uiso 1 1 calc R U . . .
H62B H 0.478258 0.013627 0.432391 0.128 Uiso 1 1 calc R U . . .
H62C H 0.446597 0.058489 0.461983 0.128 Uiso 1 1 calc R U . . .
C63 C 0.6711(7) 0.0341(4) 0.4312(2) 0.092(3) Uani 1 1 d . . . . .
H63A H 0.734114 0.056151 0.428587 0.138 Uiso 1 1 calc R U . . .
H63B H 0.645801 0.019108 0.407953 0.138 Uiso 1 1 calc R U . . .
H63C H 0.685396 0.001980 0.447603 0.138 Uiso 1 1 calc R U . . .
C64 C 0.5585(11) 0.1167(3) 0.41868(19) 0.137(6) Uani 1 1 d . . . . .
H64A H 0.505091 0.141004 0.427974 0.205 Uiso 1 1 calc R U . . .
H64B H 0.531374 0.097581 0.396883 0.205 Uiso 1 1 calc R U . . .
H64C H 0.617525 0.140542 0.413424 0.205 Uiso 1 1 calc R U . . .
C65 C 0.5217(6) 0.3106(3) 0.34983(16) 0.0532(18) Uani 1 1 d . . . . .
C66 C 0.5869(5) 0.2741(3) 0.37751(15) 0.0460(16) Uani 1 1 d . . . . .
C67 C 0.6761(5) 0.3034(3) 0.39764(16) 0.0477(16) Uani 1 1 d . . . . .
C68 C 0.7234(5) 0.2671(2) 0.42906(15) 0.0384(14) Uani 1 1 d . . . . .
C69 C 0.8074(5) 0.2337(3) 0.42266(15) 0.0472(16) Uani 1 1 d . . . . .
H69 H 0.831827 0.233536 0.399457 0.057 Uiso 1 1 calc R U . . .
C70 C 0.8587(4) 0.1996(2) 0.44926(14) 0.0343(13) Uani 1 1 d . . . . .
C71 C 0.9507(5) 0.1619(3) 0.44044(14) 0.0408(14) Uani 1 1 d . . . . .
C72 C 0.9599(5) 0.1104(3) 0.46581(15) 0.0505(17) Uani 1 1 d . . . . .
H72A H 0.965066 0.124156 0.490424 0.076 Uiso 1 1 calc R U . . .
H72B H 1.021376 0.088115 0.461187 0.076 Uiso 1 1 calc R U . . .
H72C H 0.899100 0.085860 0.462034 0.076 Uiso 1 1 calc R U . . .
C73 C 1.0450(5) 0.2003(3) 0.44683(18) 0.063(2) Uani 1 1 d . . . . .
H73A H 1.036636 0.235107 0.432269 0.094 Uiso 1 1 calc R U . . .
H73B H 1.106194 0.179336 0.440335 0.094 Uiso 1 1 calc R U . . .
H73C H 1.052744 0.211009 0.472002 0.094 Uiso 1 1 calc R U . . .
C74 C 0.9419(6) 0.1397(3) 0.40197(15) 0.0560(18) Uani 1 1 d . . . . .
H74A H 0.874501 0.121822 0.397061 0.084 Uiso 1 1 calc R U . . .
H74B H 0.995781 0.111234 0.398727 0.084 Uiso 1 1 calc R U . . .
H74C H 0.949619 0.171971 0.385599 0.084 Uiso 1 1 calc R U . . .
C75 C 0.5847(6) 0.5045(3) 0.55316(17) 0.0509(17) Uani 1 1 d . . . . .
C76 C 0.6174(5) 0.4419(2) 0.54764(14) 0.0385(14) Uani 1 1 d . . . . .
C77 C 0.7257(5) 0.4320(2) 0.53688(14) 0.0369(14) Uani 1 1 d . . . . .
C78 C 0.7623(4) 0.3690(2) 0.54181(13) 0.0314(12) Uani 1 1 d . . . . .
C79 C 0.8468(4) 0.3574(2) 0.56437(14) 0.0374(14) Uani 1 1 d . . . . .
H79 H 0.879076 0.388110 0.577404 0.045 Uiso 1 1 calc R U . . .
C80 C 0.8872(4) 0.3008(2) 0.56877(13) 0.0325(12) Uani 1 1 d . . . . .
C81 C 0.9822(5) 0.2890(3) 0.59333(15) 0.0434(15) Uani 1 1 d . . . . .
C82 C 1.0381(5) 0.3430(3) 0.60643(18) 0.063(2) Uani 1 1 d . . . . .
H82A H 1.058480 0.365419 0.586034 0.094 Uiso 1 1 calc R U . . .
H82B H 1.099401 0.332144 0.621313 0.094 Uiso 1 1 calc R U . . .
H82C H 0.992714 0.366152 0.620413 0.094 Uiso 1 1 calc R U . . .
C83 C 1.0554(5) 0.2539(3) 0.5721(2) 0.070(2) Uani 1 1 d . . . . .
H83A H 1.020382 0.219251 0.562852 0.104 Uiso 1 1 calc R U . . .
H83B H 1.115331 0.242864 0.587603 0.104 Uiso 1 1 calc R U . . .
H83C H 1.077629 0.277099 0.552312 0.104 Uiso 1 1 calc R U . . .
C84 C 0.9473(6) 0.2540(4) 0.62472(19) 0.084(3) Uani 1 1 d . . . . .
H84A H 0.899038 0.276841 0.637760 0.126 Uiso 1 1 calc R U . . .
H84B H 1.007008 0.244053 0.640599 0.126 Uiso 1 1 calc R U . . .
H84C H 0.913481 0.218666 0.615902 0.126 Uiso 1 1 calc R U . . .
C85 C 0.1411(5) 0.3366(3) 0.49067(18) 0.061(2) Uani 1 1 d . . . . .
H85 H 0.148581 0.301097 0.478558 0.073 Uiso 1 1 calc R U . . .
C86 C 0.0471(6) 0.3651(5) 0.4880(2) 0.084(3) Uani 1 1 d . . . . .
H86 H -0.009469 0.348597 0.474561 0.101 Uiso 1 1 calc R U . . .
C87 C 0.0361(7) 0.4166(4) 0.5046(2) 0.083(3) Uani 1 1 d . . . . .
H87 H -0.028207 0.435835 0.503036 0.099 Uiso 1 1 calc R U . . .
C88 C 0.1185(7) 0.4403(3) 0.5237(2) 0.074(3) Uani 1 1 d . . . . .
H88 H 0.111512 0.476633 0.534930 0.089 Uiso 1 1 calc R U . . .
C89 C 0.2127(5) 0.4116(3) 0.52679(17) 0.0537(17) Uani 1 1 d . . . . .
H89 H 0.269517 0.428261 0.540052 0.064 Uiso 1 1 calc R U . . .
C90 C 0.2228(4) 0.3592(3) 0.51057(17) 0.0439(15) Uani 1 1 d . . . . .
C91 C 0.3230(4) 0.3278(2) 0.51277(16) 0.0394(14) Uani 1 1 d . . . . .
C92 C 0.3753(4) 0.3128(2) 0.54594(14) 0.0318(12) Uani 1 1 d . . . . .
C93 C 0.3337(4) 0.3227(2) 0.57966(14) 0.0335(13) Uani 1 1 d . . . . .
H93 H 0.267855 0.339880 0.580603 0.040 Uiso 1 1 calc R U . . .
C94 C 0.3874(4) 0.3079(2) 0.61016(14) 0.0306(12) Uani 1 1 d . . . . .
H94 H 0.357428 0.314392 0.632105 0.037 Uiso 1 1 calc R U . . .
C95 C 0.4879(4) 0.2827(2) 0.61076(13) 0.0264(11) Uani 1 1 d . . . . .
C96 C 0.5475(4) 0.2672(2) 0.64268(13) 0.0271(11) Uani 1 1 d . . . . .
C97 C 0.5209(4) 0.2822(2) 0.67938(13) 0.0276(11) Uani 1 1 d . . . . .
C98 C 0.4835(4) 0.3363(2) 0.68762(14) 0.0346(13) Uani 1 1 d . . . . .
H98 H 0.466758 0.363004 0.669076 0.041 Uiso 1 1 calc R U . . .
C99 C 0.4702(5) 0.3516(3) 0.72242(15) 0.0463(16) Uani 1 1 d . . . . .
H99 H 0.445394 0.388852 0.727720 0.056 Uiso 1 1 calc R U . . .
C100 C 0.4932(5) 0.3126(3) 0.74963(14) 0.0473(16) Uani 1 1 d . . . . .
H100 H 0.483227 0.322778 0.773579 0.057 Uiso 1 1 calc R U . . .
C101 C 0.5307(5) 0.2589(2) 0.74160(15) 0.0398(14) Uani 1 1 d . . . . .
H101 H 0.547284 0.232281 0.760202 0.048 Uiso 1 1 calc R U . . .
C102 C 0.5442(4) 0.2436(2) 0.70709(13) 0.0301(12) Uani 1 1 d . . . . .
H102 H 0.569483 0.206330 0.701995 0.036 Uiso 1 1 calc R U . . .
C103 C 0.6378(4) 0.2383(2) 0.63859(13) 0.0317(12) Uani 1 1 d . . . . .
H103 H 0.678601 0.226355 0.659032 0.038 Uiso 1 1 calc R U . . .
C104 C 0.6703(4) 0.2264(2) 0.60512(12) 0.0315(12) Uani 1 1 d . . . . .
H104 H 0.732311 0.205520 0.603369 0.038 Uiso 1 1 calc R U . . .
C105 C 0.5286(4) 0.2700(2) 0.57786(13) 0.0262(11) Uani 1 1 d . . . . .
C106 C 0.4712(4) 0.2848(2) 0.54492(13) 0.0288(12) Uani 1 1 d . . . . .
C107 C 0.4615(5) 0.2838(3) 0.48435(14) 0.0413(14) Uani 1 1 d . . . . .
H107 H 0.490150 0.273384 0.462725 0.050 Uiso 1 1 calc R U . . .
C108 C 0.3682(5) 0.3117(3) 0.48230(15) 0.0424(15) Uani 1 1 d . . . . .
H108 H 0.334953 0.319973 0.459718 0.051 Uiso 1 1 calc R U . . .

loop_
_atom_site_aniso_label
_atom_site_aniso_U_11
_atom_site_aniso_U_22
_atom_site_aniso_U_33
_atom_site_aniso_U_23
_atom_site_aniso_U_13
_atom_site_aniso_U_12
Sm1 0.02286(15) 0.02402(14) 0.02121(13) -0.00046(9) -0.00641(11) 0.00276(11)
F1 0.041(5) 0.157(11) 0.043(4) -0.017(6) 0.006(4) 0.031(5)
F1A 0.036(12) 0.16(3) 0.046(12) -0.044(18) 0.012(9) -0.026(15)
F2 0.080(6) 0.035(2) 0.044(4) -0.012(2) 0.019(3) -0.006(3)
F2A 0.080(6) 0.035(2) 0.044(4) -0.012(2) 0.019(3) -0.006(3)
F3 0.199(13) 0.065(3) 0.074(4) -0.022(3) 0.063(8) -0.077(6)
F3A 0.199(13) 0.065(3) 0.074(4) -0.022(3) 0.063(8) -0.077(6)
F4 0.148(6) 0.061(5) 0.054(4) 0.026(4) 0.004(4) 0.041(5)
F4A 0.148(6) 0.061(5) 0.054(4) 0.026(4) 0.004(4) 0.041(5)
F5 0.321(19) 0.061(4) 0.130(7) 0.003(4) 0.160(11) -0.027(7)
F5A 0.127(8) 0.208(12) 0.064(4) 0.025(5) 0.033(5) -0.018(8)
F6 0.180(9) 0.084(5) 0.054(4) -0.025(3) 0.006(5) 0.007(5)
F6A 0.321(19) 0.061(4) 0.130(7) 0.003(4) 0.160(11) -0.027(7)
F7 0.127(8) 0.208(12) 0.064(4) 0.025(5) 0.033(5) -0.018(8)
F7A 0.180(9) 0.084(5) 0.054(4) -0.025(3) 0.006(5) 0.007(5)
F8 0.110(4) 0.060(3) 0.085(3) -0.034(2) 0.039(3) -0.017(3)
F9 0.187(6) 0.066(3) 0.045(2) -0.003(2) 0.024(3) 0.000(3)
F10 0.077(4) 0.102(4) 0.107(4) -0.044(3) 0.052(3) -0.002(3)
F11 0.042(2) 0.073(3) 0.074(3) -0.026(2) 0.007(2) -0.007(2)
F12 0.095(3) 0.0339(18) 0.059(2) 0.0093(16) 0.022(2) 0.002(2)
F13 0.030(2) 0.065(2) 0.061(2) -0.0059(18) 0.0120(18) 0.0055(18)
F14 0.064(3) 0.0363(17) 0.0442(19) 0.0055(15) 0.0227(18) 0.0034(17)
F15 0.090(4) 0.112(4) 0.160(5) -0.071(4) 0.062(4) -0.018(3)
F16 0.062(3) 0.125(4) 0.077(3) 0.030(3) 0.024(3) -0.011(3)
F17 0.049(3) 0.095(3) 0.091(3) -0.002(3) -0.007(2) 0.002(3)
F18 0.069(3) 0.172(5) 0.105(4) -0.098(4) 0.027(3) -0.051(3)
F19 0.095(4) 0.052(3) 0.158(5) 0.019(3) 0.059(4) 0.010(3)
F20 0.044(2) 0.084(3) 0.071(3) -0.035(2) 0.005(2) -0.026(2)
F21 0.055(3) 0.086(3) 0.091(3) 0.047(2) 0.007(2) -0.001(2)
O1 0.039(2) 0.0317(19) 0.0306(19) 0.0001(15) -0.0080(18) 0.0111(18)
O2 0.033(2) 0.037(2) 0.0280(18) 0.0030(15) -0.0054(17) 0.0103(18)
O3 0.034(2) 0.046(2) 0.0257(18) 0.0004(16) -0.0066(17) -0.0100(18)
O4 0.026(2) 0.038(2) 0.036(2) -0.0081(16) -0.0086(17) -0.0009(17)
O5 0.026(2) 0.043(2) 0.0235(17) -0.0011(15) 0.0055(16) -0.0026(17)
O6 0.028(2) 0.0379(19) 0.0226(17) -0.0020(15) 0.0034(16) -0.0070(17)
N1 0.023(2) 0.029(2) 0.022(2) -0.0024(17) -0.0016(18) 0.0057(19)
N2 0.021(2) 0.026(2) 0.023(2) 0.0003(16) -0.0009(18) 0.0042(18)
C1 0.041(4) 0.044(5) 0.043(4) -0.001(3) -0.009(3) -0.005(3)
C1A 0.041(4) 0.044(5) 0.043(4) -0.001(3) -0.009(3) -0.005(3)
C2 0.114(9) 0.052(4) 0.037(4) -0.004(3) 0.023(5) -0.023(5)
C2A 0.114(9) 0.052(4) 0.037(4) -0.004(3) 0.023(5) -0.023(5)
C3 0.112(9) 0.039(7) 0.057(5) -0.001(4) 0.039(6) -0.003(5)
C3A 0.112(9) 0.039(7) 0.057(5) -0.001(4) 0.039(6) -0.003(5)
C4 0.026(3) 0.044(3) 0.025(3) 0.005(2) 0.011(2) -0.002(3)
C5 0.031(3) 0.059(4) 0.034(3) 0.000(3) -0.003(3) -0.006(3)
C6 0.033(3) 0.030(3) 0.039(3) 0.008(2) -0.011(3) 0.002(3)
C7 0.040(4) 0.056(4) 0.023(3) -0.003(2) -0.001(3) -0.016(3)
C8 0.060(5) 0.064(4) 0.031(3) -0.003(3) -0.013(3) -0.002(4)
C9 0.121(8) 0.059(4) 0.060(4) -0.026(4) -0.045(5) 0.017(5)
C10 0.087(7) 0.162(9) 0.039(4) -0.023(5) 0.005(4) -0.081(7)
C11 0.075(6) 0.043(4) 0.056(4) -0.013(3) 0.035(4) -0.003(4)
C12 0.044(4) 0.039(3) 0.047(3) -0.003(3) 0.007(3) 0.003(3)
C13 0.028(3) 0.032(3) 0.045(3) 0.005(2) 0.003(3) 0.003(2)
C14 0.023(3) 0.022(2) 0.042(3) -0.001(2) 0.002(2) 0.000(2)
C15 0.028(3) 0.036(3) 0.042(3) 0.004(2) -0.001(3) 0.007(3)
C16 0.035(4) 0.036(3) 0.028(3) 0.003(2) -0.003(3) -0.004(3)
C17 0.049(4) 0.062(4) 0.037(3) 0.019(3) -0.011(3) 0.018(3)
C18 0.088(7) 0.137(7) 0.035(4) 0.033(4) 0.012(4) 0.059(6)
C19 0.056(5) 0.071(5) 0.048(4) 0.002(3) -0.028(4) 0.011(4)
C20 0.056(5) 0.067(5) 0.086(5) 0.043(4) -0.013(4) 0.013(4)
C21 0.071(6) 0.066(5) 0.065(5) -0.021(4) 0.019(5) -0.011(4)
C22 0.053(5) 0.059(4) 0.059(4) -0.012(3) 0.019(4) -0.019(4)
C23 0.036(4) 0.046(3) 0.038(3) -0.001(3) -0.009(3) -0.013(3)
C24 0.025(3) 0.037(3) 0.046(3) 0.001(2) -0.007(3) -0.003(3)
C25 0.049(4) 0.055(4) 0.037(3) -0.013(3) -0.018(3) -0.005(3)
C26 0.025(3) 0.046(3) 0.032(3) -0.002(2) -0.001(3) 0.002(3)
C27 0.044(4) 0.070(4) 0.044(4) -0.026(3) 0.001(3) -0.011(4)
C28 0.110(8) 0.160(9) 0.037(4) -0.027(5) 0.018(5) -0.051(7)
C29 0.155(10) 0.087(6) 0.063(5) -0.025(5) 0.010(6) 0.032(7)
C30 0.070(6) 0.231(13) 0.040(4) -0.040(6) -0.014(4) -0.009(8)
C31 0.029(3) 0.031(3) 0.059(4) 0.000(3) 0.000(3) 0.004(3)
C32 0.039(4) 0.039(4) 0.083(5) -0.004(3) 0.001(4) 0.011(3)
C33 0.039(4) 0.044(3) 0.057(4) -0.006(3) 0.004(3) 0.019(3)
C34 0.060(5) 0.025(3) 0.050(4) 0.004(2) -0.010(3) 0.007(3)
C35 0.037(3) 0.033(3) 0.040(3) 0.002(2) -0.001(3) 0.006(3)
C36 0.023(3) 0.031(3) 0.032(3) -0.007(2) -0.002(2) 0.006(2)
C37 0.020(3) 0.029(3) 0.031(3) 0.003(2) 0.002(2) 0.003(2)
C38 0.019(3) 0.025(2) 0.027(2) 0.0009(19) -0.002(2) -0.002(2)
C39 0.025(3) 0.033(3) 0.031(3) 0.003(2) -0.008(2) 0.009(2)
C40 0.028(3) 0.034(3) 0.029(3) 0.003(2) -0.012(2) 0.001(2)
C41 0.021(3) 0.026(2) 0.023(2) -0.0023(19) -0.005(2) -0.003(2)
C42 0.028(3) 0.026(2) 0.023(2) 0.001(2) -0.005(2) -0.003(2)
C43 0.028(3) 0.031(3) 0.022(2) -0.001(2) -0.007(2) 0.003(2)
C44 0.032(4) 0.062(4) 0.035(3) -0.008(3) -0.011(3) 0.002(3)
C45 0.029(4) 0.102(5) 0.032(3) -0.013(3) -0.010(3) 0.013(4)
C46 0.061(5) 0.090(5) 0.018(3) -0.004(3) -0.014(3) 0.017(4)
C47 0.047(4) 0.058(4) 0.028(3) 0.002(3) 0.002(3) 0.011(3)
C48 0.033(3) 0.037(3) 0.028(3) -0.001(2) -0.004(3) 0.002(3)
C49 0.035(3) 0.033(3) 0.025(3) -0.002(2) -0.005(2) 0.003(2)
C50 0.022(3) 0.029(3) 0.031(3) 0.003(2) 0.001(2) 0.007(2)
C51 0.022(3) 0.019(2) 0.023(2) 0.0001(18) -0.004(2) -0.002(2)
C52 0.020(3) 0.025(2) 0.022(2) 0.0018(19) -0.003(2) -0.003(2)
C53 0.024(3) 0.035(3) 0.025(3) 0.001(2) -0.002(2) 0.002(2)
C54 0.030(3) 0.032(3) 0.030(3) -0.002(2) -0.002(2) 0.005(2)
Sm2 0.03507(18) 0.03529(16) 0.02288(14) -0.00624(11) -0.00943(12) 0.01177(13)
F22 0.051(6) 0.053(6) 0.072(8) 0.036(5) -0.002(5) -0.013(5)
F22A 0.22(2) 0.044(6) 0.060(7) -0.005(5) -0.056(10) 0.044(10)
F23 0.072(9) 0.091(8) 0.034(5) 0.024(5) 0.011(5) 0.037(7)
F23A 0.066(8) 0.128(13) 0.061(8) 0.057(9) 0.014(7) 0.019(9)
F24 0.059(5) 0.050(4) 0.041(4) 0.005(3) 0.014(4) 0.022(4)
F24A 0.059(12) 0.114(16) 0.048(8) 0.023(8) -0.007(8) 0.013(9)
F25 0.047(9) 0.033(7) 0.113(16) 0.018(8) -0.008(9) -0.013(6)
F25A 0.099(8) 0.086(6) 0.067(6) -0.016(5) -0.025(5) 0.034(6)
F26 0.077(3) 0.104(5) 0.099(5) 0.032(4) 0.008(3) 0.019(3)
F26A 0.102(10) 0.132(9) 0.047(5) -0.026(5) -0.035(6) 0.032(7)
F27 0.077(3) 0.104(5) 0.099(5) 0.032(4) 0.008(3) 0.019(3)
F27A 0.077(3) 0.104(5) 0.099(5) 0.032(4) 0.008(3) 0.019(3)
F28 0.077(3) 0.104(5) 0.099(5) 0.032(4) 0.008(3) 0.019(3)
F28A 0.077(3) 0.104(5) 0.099(5) 0.032(4) 0.008(3) 0.019(3)
F29 0.079(3) 0.044(2) 0.073(3) 0.0190(19) 0.007(2) 0.017(2)
F30 0.108(4) 0.059(2) 0.067(3) -0.025(2) -0.020(3) 0.025(3)
F31 0.064(3) 0.063(3) 0.094(3) 0.002(2) 0.010(3) 0.028(2)
F32 0.058(2) 0.053(2) 0.0454(19) 0.0141(16) 0.0112(18) 0.0153(19)
F33 0.043(2) 0.048(2) 0.062(2) -0.0052(16) -0.0186(18) 0.0073(17)
F34 0.064(3) 0.051(2) 0.0394(18) 0.0133(15) 0.0079(18) 0.0098(19)
F35 0.050(2) 0.0356(18) 0.070(2) -0.0042(16) -0.0152(19) -0.0050(17)
F36 0.083(4) 0.105(4) 0.080(3) -0.011(3) -0.023(3) 0.045(3)
F37 0.063(3) 0.100(3) 0.046(2) 0.014(2) -0.024(2) -0.007(3)
F38 0.072(3) 0.091(3) 0.048(2) 0.033(2) -0.009(2) -0.011(2)
F39 0.085(3) 0.059(2) 0.051(2) -0.0037(18) -0.014(2) 0.018(2)
F40 0.062(3) 0.087(3) 0.0347(18) 0.0122(18) -0.0085(19) -0.020(2)
F41 0.102(4) 0.040(2) 0.076(3) 0.0077(18) -0.040(3) 0.003(2)
F42 0.055(3) 0.109(3) 0.072(3) 0.056(3) -0.011(2) -0.012(3)
O7 0.047(3) 0.036(2) 0.0301(19) -0.0065(15) -0.0123(18) 0.0058(19)
O8 0.048(3) 0.044(2) 0.0209(17) -0.0038(15) -0.0038(17) 0.0112(19)
O9 0.037(2) 0.039(2) 0.0272(18) -0.0026(16) -0.0076(17) 0.0110(18)
O10 0.046(3) 0.039(2) 0.0314(19) -0.0053(16) -0.0202(19) 0.0099(19)
O11 0.040(2) 0.052(2) 0.0202(18) -0.0020(16) 0.0005(17) 0.014(2)
O12 0.053(3) 0.045(2) 0.028(2) 0.0001(17) -0.013(2) 0.015(2)
N3 0.029(3) 0.043(3) 0.027(2) -0.0069(19) -0.009(2) 0.007(2)
N4 0.037(3) 0.043(3) 0.027(2) -0.0040(19) -0.009(2) 0.011(2)
C55 0.052(5) 0.093(6) 0.076(6) 0.019(5) 0.001(5) 0.014(5)
C56 0.061(10) 0.019(6) 0.063(10) -0.005(6) -0.024(8) 0.014(6)
C56A 0.062(11) 0.064(13) 0.063(12) 0.019(10) 0.011(9) 0.022(11)
C57 0.052(5) 0.044(4) 0.036(4) 0.003(3) -0.008(4) 0.009(3)
C57A 0.052(5) 0.044(4) 0.036(4) 0.003(3) -0.008(4) 0.009(3)
C58 0.035(3) 0.038(3) 0.030(3) 0.005(2) 0.004(3) 0.006(3)
C59 0.056(4) 0.026(3) 0.039(3) -0.001(2) -0.007(3) -0.002(3)
C60 0.039(4) 0.034(3) 0.027(3) -0.006(2) 0.000(3) 0.003(3)
C61 0.056(4) 0.037(3) 0.028(3) -0.005(2) -0.001(3) -0.014(3)
C62 0.079(6) 0.112(7) 0.065(5) -0.041(5) 0.008(5) -0.038(5)
C63 0.074(6) 0.132(8) 0.070(5) -0.064(5) -0.002(5) 0.001(6)
C64 0.305(17) 0.054(5) 0.042(4) -0.005(3) -0.070(7) -0.017(7)
C65 0.054(5) 0.068(4) 0.036(3) 0.003(3) -0.008(3) 0.010(4)
C66 0.052(4) 0.055(4) 0.031(3) 0.009(3) -0.002(3) 0.004(3)
C67 0.047(4) 0.052(4) 0.043(3) 0.020(3) -0.008(3) -0.002(3)
C68 0.041(4) 0.043(3) 0.031(3) 0.009(2) -0.007(3) 0.001(3)
C69 0.038(4) 0.073(4) 0.032(3) 0.016(3) 0.006(3) 0.006(3)
C70 0.026(3) 0.046(3) 0.030(3) 0.001(2) -0.003(2) 0.000(3)
C71 0.040(4) 0.053(4) 0.029(3) -0.002(3) 0.001(3) -0.001(3)
C72 0.062(5) 0.048(4) 0.043(3) 0.000(3) 0.018(3) 0.021(3)
C73 0.049(5) 0.081(5) 0.056(4) -0.004(4) -0.015(4) -0.011(4)
C74 0.055(5) 0.080(5) 0.033(3) -0.013(3) -0.002(3) 0.007(4)
C75 0.054(5) 0.045(4) 0.053(4) 0.002(3) -0.006(4) 0.015(3)
C76 0.043(4) 0.037(3) 0.034(3) 0.003(2) -0.008(3) 0.004(3)
C77 0.041(4) 0.036(3) 0.032(3) 0.003(2) -0.005(3) 0.000(3)
C78 0.033(3) 0.035(3) 0.026(3) -0.001(2) -0.003(2) 0.001(3)
C79 0.037(4) 0.039(3) 0.035(3) -0.004(2) -0.010(3) -0.002(3)
C80 0.024(3) 0.049(3) 0.025(3) 0.007(2) 0.004(2) 0.004(3)
C81 0.027(3) 0.061(4) 0.041(3) 0.009(3) -0.008(3) 0.003(3)
C82 0.041(4) 0.083(5) 0.061(4) -0.003(4) -0.029(4) -0.004(4)
C83 0.036(4) 0.084(5) 0.087(5) 0.012(4) -0.011(4) 0.019(4)
C84 0.051(5) 0.139(7) 0.057(4) 0.055(5) -0.031(4) -0.027(5)
C85 0.029(4) 0.087(5) 0.064(4) 0.022(4) -0.014(3) 0.006(4)
C86 0.037(5) 0.123(8) 0.089(6) 0.051(6) -0.017(4) 0.004(5)
C87 0.044(5) 0.106(7) 0.100(7) 0.063(6) 0.016(5) 0.037(5)
C88 0.070(6) 0.073(5) 0.083(5) 0.040(4) 0.029(5) 0.039(5)
C89 0.049(4) 0.052(4) 0.060(4) 0.023(3) 0.005(4) 0.006(3)
C90 0.025(3) 0.042(3) 0.064(4) 0.025(3) -0.007(3) 0.003(3)
C91 0.026(3) 0.038(3) 0.052(4) 0.005(3) -0.012(3) -0.001(3)
C92 0.028(3) 0.024(3) 0.042(3) 0.000(2) -0.011(3) 0.000(2)
C93 0.025(3) 0.029(3) 0.047(3) 0.005(2) 0.002(3) 0.000(2)
C94 0.026(3) 0.031(3) 0.035(3) 0.001(2) 0.004(2) 0.001(2)
C95 0.024(3) 0.022(2) 0.033(3) -0.001(2) -0.003(2) -0.002(2)
C96 0.025(3) 0.024(2) 0.031(3) -0.006(2) -0.002(2) -0.006(2)
C97 0.019(3) 0.036(3) 0.028(3) -0.005(2) 0.005(2) -0.006(2)
C98 0.037(3) 0.032(3) 0.036(3) -0.001(2) 0.006(3) 0.000(3)
C99 0.058(4) 0.040(3) 0.042(3) -0.006(3) 0.011(3) 0.011(3)
C100 0.055(4) 0.058(4) 0.030(3) -0.003(3) 0.015(3) 0.007(3)
C101 0.041(4) 0.044(3) 0.035(3) 0.007(3) 0.004(3) -0.001(3)
C102 0.025(3) 0.030(3) 0.035(3) -0.005(2) 0.000(2) -0.003(2)
C103 0.035(3) 0.033(3) 0.026(3) -0.005(2) -0.005(2) 0.003(2)
C104 0.028(3) 0.042(3) 0.024(3) -0.004(2) -0.005(2) 0.007(2)
C105 0.022(3) 0.026(2) 0.030(3) -0.005(2) -0.006(2) 0.001(2)
C106 0.025(3) 0.030(3) 0.030(3) -0.004(2) -0.005(2) 0.002(2)
C107 0.037(4) 0.057(4) 0.029(3) -0.004(3) -0.011(3) 0.008(3)
C108 0.034(4) 0.057(4) 0.035(3) 0.003(3) -0.012(3) 0.004(3)

loop_
_atom_type_symbol
_atom_type_description
_atom_type_scat_dispersion_real
_atom_type_scat_dispersion_imag
_atom_type_scat_source
C C 0.0033 0.0016 'International Tables Vol C Tables 4.2.6.8 and 6.1.1.4'
H H 0.0000 0.0000 'International Tables Vol C Tables 4.2.6.8 and 6.1.1.4'
F F 0.0171 0.0103 'International Tables Vol C Tables 4.2.6.8 and 6.1.1.4'
N N 0.0061 0.0033 'International Tables Vol C Tables 4.2.6.8 and 6.1.1.4'
O O 0.0106 0.0060 'International Tables Vol C Tables 4.2.6.8 and 6.1.1.4'
Sm Sm -0.1638 3.4418 'International Tables Vol C Tables 4.2.6.8 and 6.1.1.4'

loop_
_geom_angle_atom_site_label_1
_geom_angle_atom_site_label_2
_geom_angle_atom_site_label_3
_geom_angle
_geom_angle_site_symmetry_1
_geom_angle_site_symmetry_3
_geom_angle_publ_flag
O1 Sm1 O4 134.01(13) . . ?
O1 Sm1 O5 130.48(12) . . ?
O1 Sm1 N1 141.43(11) . . ?
O1 Sm1 N2 78.88(12) . . ?
O2 Sm1 O1 70.77(12) . . ?
O2 Sm1 O3 88.54(13) . . ?
O2 Sm1 O4 76.13(12) . . ?
O2 Sm1 O5 85.28(12) . . ?
O2 Sm1 O6 109.90(13) . . ?
O2 Sm1 N1 147.45(12) . . ?
O2 Sm1 N2 148.26(12) . . ?
O3 Sm1 O1 77.95(13) . . ?
O3 Sm1 O4 70.07(12) . . ?
O3 Sm1 O5 145.78(12) . . ?
O3 Sm1 N1 94.07(13) . . ?
O3 Sm1 N2 76.01(12) . . ?
O4 Sm1 O5 75.78(12) . . ?
O4 Sm1 N1 74.36(12) . . ?
O4 Sm1 N2 122.04(12) . . ?
O5 Sm1 N1 74.46(12) . . ?
O5 Sm1 N2 122.69(13) . . ?
O6 Sm1 O1 78.20(12) . . ?
O6 Sm1 O3 142.73(11) . . ?
O6 Sm1 O4 144.46(12) . . ?
O6 Sm1 O5 70.07(11) . . ?
O6 Sm1 N1 87.11(12) . . ?
O6 Sm1 N2 71.58(12) . . ?
N1 Sm1 N2 62.62(12) . . ?
C14 O1 Sm1 133.4(3) . . ?
C6 O2 Sm1 139.7(3) . . ?
C24 O3 Sm1 132.5(3) . . ?
C26 O4 Sm1 138.5(4) . . ?
C4 O5 Sm1 132.0(3) . . ?
C16 O6 Sm1 139.4(3) . . ?
C52 N1 Sm1 120.4(3) . . ?
C53 N1 Sm1 121.7(3) . . ?
C53 N1 C52 117.7(4) . . ?
C50 N2 Sm1 121.4(3) . . ?
C50 N2 C51 117.7(4) . . ?
C51 N2 Sm1 120.0(3) . . ?
F1 C1 F2 107.3(8) . . ?
F1 C1 C2 106.6(9) . . ?
F1 C1 C4 110.6(7) . . ?
F2 C1 C2 106.9(7) . . ?
F2 C1 C4 112.0(7) . . ?
C2 C1 C4 113.0(7) . . ?
F1A C1A C2A 107.2(19) . . ?
F1A C1A C4 115.7(19) . . ?
F2A C1A F1A 106.1(18) . . ?
F2A C1A C2A 108.2(17) . . ?
F2A C1A C4 107.4(16) . . ?
C2A C1A C4 112.0(14) . . ?
F3 C2 F4 104.2(9) . . ?
F3 C2 C1 108.9(8) . . ?
F3 C2 C3 107.7(8) . . ?
F4 C2 C1 109.8(8) . . ?
F4 C2 C3 112.8(9) . . ?
C1 C2 C3 112.9(9) . . ?
F3A C2A F4A 106(2) . . ?
F3A C2A C1A 104.4(19) . . ?
F3A C2A C3A 104.0(18) . . ?
F4A C2A C1A 114.8(17) . . ?
F4A C2A C3A 105.6(16) . . ?
C1A C2A C3A 120.2(16) . . ?
F5 C3 C2 106.5(8) . . ?
F6 C3 F5 101.9(11) . . ?
F6 C3 C2 107.9(9) . . ?
F7 C3 F5 114.0(11) . . ?
F7 C3 F6 107.0(10) . . ?
F7 C3 C2 118.1(10) . . ?
F5A C3A C2A 100.1(16) . . ?
F6A C3A F5A 106(2) . . ?
F6A C3A C2A 108.2(19) . . ?
F7A C3A F5A 121(2) . . ?
F7A C3A F6A 109(2) . . ?
F7A C3A C2A 111.4(19) . . ?
O5 C4 C1 111.9(5) . . ?
O5 C4 C1A 119.9(10) . . ?
O5 C4 C5 129.0(5) . . ?
C5 C4 C1 119.1(6) . . ?
C5 C4 C1A 111.0(10) . . ?
C4 C5 H5 119.2 . . ?
C4 C5 C16 121.6(5) . . ?
C16 C5 H5 119.2 . . ?
O2 C6 C15 122.4(5) . . ?
O2 C6 C17 117.2(5) . . ?
C15 C6 C17 120.4(5) . . ?
C9 C7 C8 109.1(5) . . ?
C9 C7 C10 110.8(6) . . ?
C9 C7 C16 108.4(5) . . ?
C10 C7 C8 108.4(6) . . ?
C16 C7 C8 106.3(5) . . ?
C16 C7 C10 113.6(5) . . ?
C7 C8 H8A 109.5 . . ?
C7 C8 H8B 109.5 . . ?
C7 C8 H8C 109.5 . . ?
H8A C8 H8B 109.5 . . ?
H8A C8 H8C 109.5 . . ?
H8B C8 H8C 109.5 . . ?
C7 C9 H9A 109.5 . . ?
C7 C9 H9B 109.5 . . ?
C7 C9 H9C 109.5 . . ?
H9A C9 H9B 109.5 . . ?
H9A C9 H9C 109.5 . . ?
H9B C9 H9C 109.5 . . ?
C7 C10 H10A 109.5 . . ?
C7 C10 H10B 109.5 . . ?
C7 C10 H10C 109.5 . . ?
H10A C10 H10B 109.5 . . ?
H10A C10 H10C 109.5 . . ?
H10B C10 H10C 109.5 . . ?
F8 C11 C12 110.2(5) . . ?
F9 C11 F8 107.7(6) . . ?
F9 C11 C12 111.7(6) . . ?
F10 C11 F8 107.2(6) . . ?
F10 C11 F9 108.1(6) . . ?
F10 C11 C12 111.7(7) . . ?
F11 C12 F12 107.1(5) . . ?
F11 C12 C11 108.3(6) . . ?
F11 C12 C13 109.5(5) . . ?
F12 C12 C11 107.0(5) . . ?
F12 C12 C13 107.1(5) . . ?
C11 C12 C13 117.3(5) . . ?
F13 C13 F14 106.9(5) . . ?
F13 C13 C12 107.3(5) . . ?
F13 C13 C14 112.0(5) . . ?
F14 C13 C12 106.6(4) . . ?
F14 C13 C14 109.6(4) . . ?
C12 C13 C14 114.0(5) . . ?
O1 C14 C13 114.1(4) . . ?
O1 C14 C15 129.0(5) . . ?
C15 C14 C13 116.9(5) . . ?
C6 C15 H15 119.0 . . ?
C14 C15 C6 122.0(5) . . ?
C14 C15 H15 119.0 . . ?
O6 C16 C5 122.3(5) . . ?
O6 C16 C7 116.2(5) . . ?
C5 C16 C7 121.4(5) . . ?
C6 C17 C19 107.7(5) . . ?
C6 C17 C20 109.0(5) . . ?
C18 C17 C6 110.0(5) . . ?
C18 C17 C19 109.6(6) . . ?
C18 C17 C20 110.5(6) . . ?
C20 C17 C19 110.0(6) . . ?
C17 C18 H18A 109.5 . . ?
C17 C18 H18B 109.5 . . ?
C17 C18 H18C 109.5 . . ?
H18A C18 H18B 109.5 . . ?
H18A C18 H18C 109.5 . . ?
H18B C18 H18C 109.5 . . ?
C17 C19 H19A 109.5 . . ?
C17 C19 H19B 109.5 . . ?
C17 C19 H19C 109.5 . . ?
H19A C19 H19B 109.5 . . ?
H19A C19 H19C 109.5 . . ?
H19B C19 H19C 109.5 . . ?
C17 C20 H20A 109.5 . . ?
C17 C20 H20B 109.5 . . ?
C17 C20 H20C 109.5 . . ?
H20A C20 H20B 109.5 . . ?
H20A C20 H20C 109.5 . . ?
H20B C20 H20C 109.5 . . ?
F15 C21 F17 106.1(7) . . ?
F15 C21 C22 110.9(6) . . ?
F16 C21 F15 109.4(7) . . ?
F16 C21 F17 108.5(6) . . ?
F16 C21 C22 110.8(7) . . ?
F17 C21 C22 111.1(6) . . ?
F18 C22 F19 108.8(6) . . ?
F18 C22 C21 105.9(6) . . ?
F18 C22 C23 110.2(6) . . ?
F19 C22 C21 105.4(7) . . ?
F19 C22 C23 108.6(5) . . ?
C23 C22 C21 117.5(6) . . ?
F20 C23 C22 107.1(5) . . ?
F20 C23 C24 112.0(5) . . ?
F21 C23 F20 105.7(5) . . ?
F21 C23 C22 108.4(5) . . ?
F21 C23 C24 109.7(5) . . ?
C22 C23 C24 113.5(5) . . ?
O3 C24 C23 112.8(5) . . ?
O3 C24 C25 128.4(6) . . ?
C25 C24 C23 118.8(5) . . ?
C24 C25 H25 118.9 . . ?
C24 C25 C26 122.3(6) . . ?
C26 C25 H25 118.9 . . ?
O4 C26 C25 121.6(5) . . ?
O4 C26 C27 117.9(5) . . ?
C25 C26 C27 120.3(5) . . ?
C28 C27 C26 109.3(5) . . ?
C29 C27 C26 103.3(5) . . ?
C29 C27 C28 109.1(7) . . ?
C30 C27 C26 113.5(6) . . ?
C30 C27 C28 109.0(7) . . ?
C30 C27 C29 112.4(8) . . ?
C27 C28 H28A 109.5 . . ?
C27 C28 H28B 109.5 . . ?
C27 C28 H28C 109.5 . . ?
H28A C28 H28B 109.5 . . ?
H28A C28 H28C 109.5 . . ?
H28B C28 H28C 109.5 . . ?
C27 C29 H29A 109.5 . . ?
C27 C29 H29B 109.5 . . ?
C27 C29 H29C 109.5 . . ?
H29A C29 H29B 109.5 . . ?
H29A C29 H29C 109.5 . . ?
H29B C29 H29C 109.5 . . ?
C27 C30 H30A 109.5 . . ?
C27 C30 H30B 109.5 . . ?
C27 C30 H30C 109.5 . . ?
H30A C30 H30B 109.5 . . ?
H30A C30 H30C 109.5 . . ?
H30B C30 H30C 109.5 . . ?
C32 C31 H31 120.0 . . ?
C32 C31 C36 120.0(6) . . ?
C36 C31 H31 120.0 . . ?
C31 C32 H32 119.4 . . ?
C31 C32 C33 121.2(6) . . ?
C33 C32 H32 119.4 . . ?
C32 C33 H33 120.6 . . ?
C34 C33 C32 118.8(6) . . ?
C34 C33 H33 120.6 . . ?
C33 C34 H34 119.1 . . ?
C33 C34 C35 121.8(5) . . ?
C35 C34 H34 119.1 . . ?
C34 C35 H35 120.4 . . ?
C34 C35 C36 119.1(6) . . ?
C36 C35 H35 120.4 . . ?
C31 C36 C35 119.0(5) . . ?
C31 C36 C37 118.8(5) . . ?
C35 C36 C37 122.1(5) . . ?
C38 C37 C36 123.7(4) . . ?
C54 C37 C36 119.5(5) . . ?
C54 C37 C38 116.8(5) . . ?
C37 C38 C39 123.5(5) . . ?
C52 C38 C37 118.6(4) . . ?
C52 C38 C39 117.9(4) . . ?
C38 C39 H39 119.3 . . ?
C40 C39 C38 121.4(5) . . ?
C40 C39 H39 119.3 . . ?
C39 C40 H40 119.1 . . ?
C39 C40 C41 121.9(4) . . ?
C41 C40 H40 119.1 . . ?
C42 C41 C40 123.6(4) . . ?
C51 C41 C40 118.8(4) . . ?
C51 C41 C42 117.6(4) . . ?
C41 C42 C43 122.4(5) . . ?
C49 C42 C41 117.6(4) . . ?
C49 C42 C43 119.9(5) . . ?
C44 C43 C42 120.8(5) . . ?
C48 C43 C42 120.2(5) . . ?
C48 C43 C44 118.9(5) . . ?
C43 C44 H44 119.5 . . ?
C45 C44 C43 120.9(6) . . ?
C45 C44 H44 119.5 . . ?
C44 C45 H45 120.0 . . ?
C44 C45 C46 119.9(6) . . ?
C46 C45 H45 120.0 . . ?
C45 C46 H46 119.9 . . ?
C47 C46 C45 120.2(5) . . ?
C47 C46 H46 119.9 . . ?
C46 C47 H47 120.2 . . ?
C46 C47 C48 119.6(6) . . ?
C48 C47 H47 120.2 . . ?
C43 C48 C47 120.4(5) . . ?
C43 C48 H48 119.8 . . ?
C47 C48 H48 119.8 . . ?
C42 C49 H49 119.7 . . ?
C42 C49 C50 120.5(5) . . ?
C50 C49 H49 119.7 . . ?
N2 C50 C49 123.2(5) . . ?
N2 C50 H50 118.4 . . ?
C49 C50 H50 118.4 . . ?
N2 C51 C41 123.0(4) . . ?
N2 C51 C52 117.7(4) . . ?
C41 C51 C52 119.3(4) . . ?
N1 C52 C38 122.4(4) . . ?
N1 C52 C51 117.2(4) . . ?
C38 C52 C51 120.5(4) . . ?
N1 C53 H53 118.2 . . ?
N1 C53 C54 123.7(5) . . ?
C54 C53 H53 118.2 . . ?
C37 C54 C53 120.8(5) . . ?
C37 C54 H54 119.6 . . ?
C53 C54 H54 119.6 . . ?
O7 Sm2 N3 107.82(14) . . ?
O7 Sm2 N4 81.00(14) . . ?
O8 Sm2 O7 70.36(12) . . ?
O8 Sm2 O9 78.98(13) . . ?
O8 Sm2 O10 141.10(11) . . ?
O8 Sm2 O12 142.83(12) . . ?
O8 Sm2 N3 71.43(13) . . ?
O8 Sm2 N4 113.07(14) . . ?
O9 Sm2 O7 143.87(12) . . ?
O9 Sm2 O10 70.52(12) . . ?
O9 Sm2 O12 121.71(14) . . ?
O9 Sm2 N3 78.88(13) . . ?
O9 Sm2 N4 129.88(13) . . ?
O10 Sm2 O7 145.12(12) . . ?
O10 Sm2 O12 75.54(12) . . ?
O10 Sm2 N3 79.32(14) . . ?
O10 Sm2 N4 72.42(14) . . ?
O11 Sm2 O7 78.48(14) . . ?
O11 Sm2 O8 84.07(13) . . ?
O11 Sm2 O9 79.81(12) . . ?
O11 Sm2 O10 112.69(14) . . ?
O11 Sm2 O12 71.49(13) . . ?
O11 Sm2 N3 150.08(12) . . ?
O11 Sm2 N4 146.76(12) . . ?
O12 Sm2 O7 77.47(13) . . ?
O12 Sm2 N3 138.19(14) . . ?
O12 Sm2 N4 78.73(14) . . ?
N3 Sm2 N4 61.96(13) . . ?
C60 O7 Sm2 134.9(4) . . ?
C58 O8 Sm2 133.3(3) . . ?
C80 O9 Sm2 140.6(3) . . ?
C78 O10 Sm2 135.5(3) . . ?
C70 O11 Sm2 138.5(3) . . ?
C68 O12 Sm2 134.7(3) . . ?
C104 N3 Sm2 119.9(4) . . ?
C104 N3 C105 118.1(4) . . ?
C105 N3 Sm2 121.6(3) . . ?
C106 N4 Sm2 121.0(3) . . ?
C107 N4 Sm2 121.2(4) . . ?
C107 N4 C106 117.0(5) . . ?
F26 C55 F27 112.8(10) . . ?
F26 C55 F28 113.3(10) . . ?
F26 C55 C56 117.7(11) . . ?
F26A C55 F27A 107.3(10) . . ?
F26A C55 F28A 113.7(10) . . ?
F26A C55 C56A 86.5(9) . . ?
F27 C55 C56 124.6(9) . . ?
F27A C55 C56A 120.6(11) . . ?
F28 C55 F27 94.9(9) . . ?
F28 C55 C56 85.1(9) . . ?
F28A C55 F27A 104.0(10) . . ?
F28A C55 C56A 122.8(10) . . ?
F24 C56 F25 107.6(14) . . ?
F24 C56 C55 113.9(9) . . ?
F24 C56 C57 110.7(10) . . ?
F25 C56 C55 102.3(12) . . ?
F25 C56 C57 105.3(13) . . ?
C55 C56 C57 115.8(10) . . ?
F24A C56A F25A 106.9(16) . . ?
F24A C56A C55 113.2(14) . . ?
F24A C56A C57A 114.6(14) . . ?
F25A C56A C55 103.2(11) . . ?
F25A C56A C57A 104.5(11) . . ?
C55 C56A C57A 113.1(11) . . ?
F22 C57 C56 105.4(10) . . ?
F22 C57 C58 111.2(9) . . ?
F23 C57 F22 109.5(11) . . ?
F23 C57 C56 109.6(11) . . ?
F23 C57 C58 110.3(9) . . ?
C58 C57 C56 110.8(9) . . ?
F22A C57A F23A 107.4(13) . . ?
F22A C57A C56A 104.7(12) . . ?
F22A C57A C58 115.0(10) . . ?
F23A C57A C56A 109.3(12) . . ?
F23A C57A C58 107.6(10) . . ?
C58 C57A C56A 112.7(9) . . ?
O8 C58 C57 111.0(6) . . ?
O8 C58 C57A 114.6(7) . . ?
O8 C58 C59 128.5(5) . . ?
C59 C58 C57 120.4(7) . . ?
C59 C58 C57A 116.8(7) . . ?
C58 C59 H59 118.6 . . ?
C58 C59 C60 122.8(5) . . ?
C60 C59 H59 118.6 . . ?
O7 C60 C59 122.6(5) . . ?
O7 C60 C61 117.9(5) . . ?
C59 C60 C61 119.5(5) . . ?
C62 C61 C60 109.6(5) . . ?
C63 C61 C60 110.9(5) . . ?
C63 C61 C62 106.8(6) . . ?
C64 C61 C60 109.1(5) . . ?
C64 C61 C62 110.7(7) . . ?
C64 C61 C63 109.8(7) . . ?
C61 C62 H62A 109.5 . . ?
C61 C62 H62B 109.5 . . ?
C61 C62 H62C 109.5 . . ?
H62A C62 H62B 109.5 . . ?
H62A C62 H62C 109.5 . . ?
H62B C62 H62C 109.5 . . ?
C61 C63 H63A 109.5 . . ?
C61 C63 H63B 109.5 . . ?
C61 C63 H63C 109.5 . . ?
H63A C63 H63B 109.5 . . ?
H63A C63 H63C 109.5 . . ?
H63B C63 H63C 109.5 . . ?
C61 C64 H64A 109.5 . . ?
C61 C64 H64B 109.5 . . ?
C61 C64 H64C 109.5 . . ?
H64A C64 H64B 109.5 . . ?
H64A C64 H64C 109.5 . . ?
H64B C64 H64C 109.5 . . ?
F36 C65 F37 107.5(6) . . ?
F36 C65 F38 109.0(6) . . ?
F36 C65 C66 110.9(5) . . ?
F37 C65 C66 109.7(5) . . ?
F38 C65 F37 108.8(5) . . ?
F38 C65 C66 110.8(6) . . ?
F39 C66 F40 107.6(5) . . ?
F39 C66 C65 105.8(5) . . ?
F39 C66 C67 109.5(6) . . ?
F40 C66 C65 105.1(5) . . ?
F40 C66 C67 110.7(5) . . ?
C67 C66 C65 117.5(5) . . ?
F41 C67 F42 107.0(5) . . ?
F41 C67 C66 108.0(5) . . ?
F41 C67 C68 109.3(5) . . ?
F42 C67 C66 107.4(5) . . ?
F42 C67 C68 111.6(5) . . ?
C66 C67 C68 113.4(5) . . ?
O12 C68 C67 113.8(5) . . ?
O12 C68 C69 129.1(5) . . ?
C69 C68 C67 117.1(5) . . ?
C68 C69 H69 118.7 . . ?
C68 C69 C70 122.6(5) . . ?
C70 C69 H69 118.7 . . ?
O11 C70 C69 123.0(5) . . ?
O11 C70 C71 116.6(5) . . ?
C69 C70 C71 120.4(5) . . ?
C72 C71 C70 109.8(5) . . ?
C72 C71 C74 108.9(5) . . ?
C73 C71 C70 105.5(5) . . ?
C73 C71 C72 109.1(5) . . ?
C73 C71 C74 110.9(5) . . ?
C74 C71 C70 112.4(5) . . ?
C71 C72 H72A 109.5 . . ?
C71 C72 H72B 109.5 . . ?
C71 C72 H72C 109.5 . . ?
H72A C72 H72B 109.5 . . ?
H72A C72 H72C 109.5 . . ?
H72B C72 H72C 109.5 . . ?
C71 C73 H73A 109.5 . . ?
C71 C73 H73B 109.5 . . ?
C71 C73 H73C 109.5 . . ?
H73A C73 H73B 109.5 . . ?
H73A C73 H73C 109.5 . . ?
H73B C73 H73C 109.5 . . ?
C71 C74 H74A 109.5 . . ?
C71 C74 H74B 109.5 . . ?
C71 C74 H74C 109.5 . . ?
H74A C74 H74B 109.5 . . ?
H74A C74 H74C 109.5 . . ?
H74B C74 H74C 109.5 . . ?
F29 C75 C76 110.3(5) . . ?
F30 C75 F29 108.1(6) . . ?
F30 C75 C76 111.4(5) . . ?
F31 C75 F29 107.9(5) . . ?
F31 C75 F30 108.0(6) . . ?
F31 C75 C76 111.0(6) . . ?
F32 C76 C75 106.6(5) . . ?
F32 C76 C77 108.5(5) . . ?
F33 C76 F32 107.1(5) . . ?
F33 C76 C75 106.6(5) . . ?
F33 C76 C77 110.6(5) . . ?
C77 C76 C75 117.0(5) . . ?
F34 C77 F35 106.8(4) . . ?
F34 C77 C76 108.2(5) . . ?
F34 C77 C78 108.7(4) . . ?
F35 C77 C76 108.1(4) . . ?
F35 C77 C78 111.4(4) . . ?
C76 C77 C78 113.5(5) . . ?
O10 C78 C77 111.7(4) . . ?
O10 C78 C79 129.1(5) . . ?
C79 C78 C77 119.3(5) . . ?
C78 C79 H79 119.0 . . ?
C78 C79 C80 122.0(5) . . ?
C80 C79 H79 119.0 . . ?
O9 C80 C79 122.1(5) . . ?
O9 C80 C81 116.6(5) . . ?
C79 C80 C81 121.2(5) . . ?
C80 C81 C84 107.1(5) . . ?
C82 C81 C80 113.9(5) . . ?
C82 C81 C83 107.9(6) . . ?
C82 C81 C84 110.4(6) . . ?
C83 C81 C80 107.0(5) . . ?
C83 C81 C84 110.5(6) . . ?
C81 C82 H82A 109.5 . . ?
C81 C82 H82B 109.5 . . ?
C81 C82 H82C 109.5 . . ?
H82A C82 H82B 109.5 . . ?
H82A C82 H82C 109.5 . . ?
H82B C82 H82C 109.5 . . ?
C81 C83 H83A 109.5 . . ?
C81 C83 H83B 109.5 . . ?
C81 C83 H83C 109.5 . . ?
H83A C83 H83B 109.5 . . ?
H83A C83 H83C 109.5 . . ?
H83B C83 H83C 109.5 . . ?
C81 C84 H84A 109.5 . . ?
C81 C84 H84B 109.5 . . ?
C81 C84 H84C 109.5 . . ?
H84A C84 H84B 109.5 . . ?
H84A C84 H84C 109.5 . . ?
H84B C84 H84C 109.5 . . ?
C86 C85 H85 119.7 . . ?
C90 C85 H85 119.7 . . ?
C90 C85 C86 120.6(8) . . ?
C85 C86 H86 119.9 . . ?
C87 C86 C85 120.2(8) . . ?
C87 C86 H86 119.9 . . ?
C86 C87 H87 120.3 . . ?
C86 C87 C88 119.5(8) . . ?
C88 C87 H87 120.3 . . ?
C87 C88 H88 119.7 . . ?
C87 C88 C89 120.5(8) . . ?
C89 C88 H88 119.7 . . ?
C88 C89 H89 120.1 . . ?
C90 C89 C88 119.7(7) . . ?
C90 C89 H89 120.1 . . ?
C85 C90 C89 119.4(6) . . ?
C85 C90 C91 119.5(6) . . ?
C89 C90 C91 121.1(6) . . ?
C92 C91 C90 122.3(6) . . ?
C108 C91 C90 120.4(5) . . ?
C108 C91 C92 117.2(5) . . ?
C91 C92 C93 123.3(5) . . ?
C106 C92 C91 117.6(5) . . ?
C106 C92 C93 119.1(5) . . ?
C92 C93 H93 119.8 . . ?
C94 C93 C92 120.4(5) . . ?
C94 C93 H93 119.8 . . ?
C93 C94 H94 118.6 . . ?
C93 C94 C95 122.8(5) . . ?
C95 C94 H94 118.6 . . ?
C94 C95 C96 124.1(5) . . ?
C105 C95 C94 117.8(4) . . ?
C105 C95 C96 118.0(5) . . ?
C95 C96 C97 125.0(5) . . ?
C103 C96 C95 116.8(5) . . ?
C103 C96 C97 118.1(4) . . ?
C98 C97 C96 121.7(5) . . ?
C98 C97 C102 118.5(5) . . ?
C102 C97 C96 119.5(5) . . ?
C97 C98 H98 119.6 . . ?
C99 C98 C97 120.8(5) . . ?
C99 C98 H98 119.6 . . ?
C98 C99 H99 120.0 . . ?
C98 C99 C100 120.0(5) . . ?
C100 C99 H99 120.0 . . ?
C99 C100 H100 120.3 . . ?
C101 C100 C99 119.4(5) . . ?
C101 C100 H100 120.3 . . ?
C100 C101 H101 119.6 . . ?
C102 C101 C100 120.8(5) . . ?
C102 C101 H101 119.6 . . ?
C97 C102 H102 119.7 . . ?
C101 C102 C97 120.5(5) . . ?
C101 C102 H102 119.7 . . ?
C96 C103 H103 119.5 . . ?
C96 C103 C104 121.0(5) . . ?
C104 C103 H103 119.5 . . ?
N3 C104 C103 122.9(5) . . ?
N3 C104 H104 118.6 . . ?
C103 C104 H104 118.6 . . ?
N3 C105 C95 123.1(4) . . ?
N3 C105 C106 116.9(5) . . ?
C95 C105 C106 120.0(5) . . ?
N4 C106 C92 123.4(5) . . ?
N4 C106 C105 116.9(5) . . ?
C92 C106 C105 119.7(5) . . ?
N4 C107 H107 117.9 . . ?
N4 C107 C108 124.3(6) . . ?
C108 C107 H107 117.9 . . ?
C91 C108 C107 120.4(5) . . ?
C91 C108 H108 119.8 . . ?
C107 C108 H108 119.8 . . ?

loop_
_geom_bond_atom_site_label_1
_geom_bond_atom_site_label_2
_geom_bond_distance
_geom_bond_site_symmetry_2
_geom_bond_publ_flag
Sm1 O1 2.372(4) . ?
Sm1 O2 2.354(3) . ?
Sm1 O3 2.362(4) . ?
Sm1 O4 2.381(3) . ?
Sm1 O5 2.384(3) . ?
Sm1 O6 2.362(3) . ?
Sm1 N1 2.599(4) . ?
Sm1 N2 2.604(4) . ?
F1 C1 1.345(10) . ?
F1A C1A 1.335(17) . ?
F2 C1 1.345(8) . ?
F2A C1A 1.320(17) . ?
F3 C2 1.361(10) . ?
F3A C2A 1.351(17) . ?
F4 C2 1.409(12) . ?
F4A C2A 1.382(19) . ?
F5 C3 1.349(12) . ?
F5A C3A 1.37(2) . ?
F6 C3 1.326(12) . ?
F6A C3A 1.316(19) . ?
F7 C3 1.260(13) . ?
F7A C3A 1.24(2) . ?
F8 C11 1.321(8) . ?
F9 C11 1.310(8) . ?
F10 C11 1.305(9) . ?
F11 C12 1.332(7) . ?
F12 C12 1.360(7) . ?
F13 C13 1.347(6) . ?
F14 C13 1.354(6) . ?
F15 C21 1.324(8) . ?
F16 C21 1.324(9) . ?
F17 C21 1.332(9) . ?
F18 C22 1.329(8) . ?
F19 C22 1.361(8) . ?
F20 C23 1.356(6) . ?
F21 C23 1.342(6) . ?
O1 C14 1.257(6) . ?
O2 C6 1.252(6) . ?
O3 C24 1.261(6) . ?
O4 C26 1.235(6) . ?
O5 C4 1.245(6) . ?
O6 C16 1.254(6) . ?
N1 C52 1.371(6) . ?
N1 C53 1.310(6) . ?
N2 C50 1.322(6) . ?
N2 C51 1.356(6) . ?
C1 C2 1.517(10) . ?
C1 C4 1.563(9) . ?
C1A C2A 1.497(16) . ?
C1A C4 1.562(16) . ?
C2 C3 1.537(11) . ?
C2A C3A 1.545(17) . ?
C4 C5 1.381(7) . ?
C5 H5 0.9500 . ?
C5 C16 1.408(7) . ?
C6 C15 1.415(8) . ?
C6 C17 1.532(7) . ?
C7 C8 1.534(8) . ?
C7 C9 1.524(9) . ?
C7 C10 1.531(9) . ?
C7 C16 1.526(7) . ?
C8 H8A 0.9800 . ?
C8 H8B 0.9800 . ?
C8 H8C 0.9800 . ?
C9 H9A 0.9800 . ?
C9 H9B 0.9800 . ?
C9 H9C 0.9800 . ?
C10 H10A 0.9800 . ?
C10 H10B 0.9800 . ?
C10 H10C 0.9800 . ?
C11 C12 1.518(8) . ?
C12 C13 1.544(8) . ?
C13 C14 1.545(8) . ?
C14 C15 1.380(7) . ?
C15 H15 0.9500 . ?
C17 C18 1.511(9) . ?
C17 C19 1.536(10) . ?
C17 C20 1.534(9) . ?
C18 H18A 0.9800 . ?
C18 H18B 0.9800 . ?
C18 H18C 0.9800 . ?
C19 H19A 0.9800 . ?
C19 H19B 0.9800 . ?
C19 H19C 0.9800 . ?
C20 H20A 0.9800 . ?
C20 H20B 0.9800 . ?
C20 H20C 0.9800 . ?
C21 C22 1.547(10) . ?
C22 C23 1.501(9) . ?
C23 C24 1.529(8) . ?
C24 C25 1.384(8) . ?
C25 H25 0.9500 . ?
C25 C26 1.414(8) . ?
C26 C27 1.546(8) . ?
C27 C28 1.532(10) . ?
C27 C29 1.531(10) . ?
C27 C30 1.481(10) . ?
C28 H28A 0.9800 . ?
C28 H28B 0.9800 . ?
C28 H28C 0.9800 . ?
C29 H29A 0.9800 . ?
C29 H29B 0.9800 . ?
C29 H29C 0.9800 . ?
C30 H30A 0.9800 . ?
C30 H30B 0.9800 . ?
C30 H30C 0.9800 . ?
C31 H31 0.9500 . ?
C31 C32 1.374(8) . ?
C31 C36 1.392(8) . ?
C32 H32 0.9500 . ?
C32 C33 1.377(9) . ?
C33 H33 0.9500 . ?
C33 C34 1.360(9) . ?
C34 H34 0.9500 . ?
C34 C35 1.389(8) . ?
C35 H35 0.9500 . ?
C35 C36 1.394(7) . ?
C36 C37 1.485(7) . ?
C37 C38 1.420(7) . ?
C37 C54 1.382(7) . ?
C38 C39 1.444(6) . ?
C38 C52 1.405(7) . ?
C39 H39 0.9500 . ?
C39 C40 1.339(7) . ?
C40 H40 0.9500 . ?
C40 C41 1.429(7) . ?
C41 C42 1.429(7) . ?
C41 C51 1.407(6) . ?
C42 C43 1.494(6) . ?
C42 C49 1.368(7) . ?
C43 C44 1.385(8) . ?
C43 C48 1.378(7) . ?
C44 H44 0.9500 . ?
C44 C45 1.374(7) . ?
C45 H45 0.9500 . ?
C45 C46 1.383(9) . ?
C46 H46 0.9500 . ?
C46 C47 1.368(9) . ?
C47 H47 0.9500 . ?
C47 C48 1.403(7) . ?
C48 H48 0.9500 . ?
C49 H49 0.9500 . ?
C49 C50 1.391(7) . ?
C50 H50 0.9500 . ?
C51 C52 1.444(7) . ?
C53 H53 0.9500 . ?
C53 C54 1.385(7) . ?
C54 H54 0.9500 . ?
Sm2 O7 2.413(4) . ?
Sm2 O8 2.366(4) . ?
Sm2 O9 2.369(4) . ?
Sm2 O10 2.371(4) . ?
Sm2 O11 2.365(4) . ?
Sm2 O12 2.376(4) . ?
Sm2 N3 2.584(4) . ?
Sm2 N4 2.592(5) . ?
F22 C57 1.339(13) . ?
F22A C57A 1.346(14) . ?
F23 C57 1.334(13) . ?
F23A C57A 1.350(13) . ?
F24 C56 1.285(14) . ?
F24A C56A 1.294(18) . ?
F25 C56 1.427(17) . ?
F25A C56A 1.422(18) . ?
F26 C55 1.262(12) . ?
F26A C55 1.303(11) . ?
F27 C55 1.400(12) . ?
F27A C55 1.364(13) . ?
F28 C55 1.343(12) . ?
F28A C55 1.337(12) . ?
F29 C75 1.327(7) . ?
F30 C75 1.325(7) . ?
F31 C75 1.313(8) . ?
F32 C76 1.359(6) . ?
F33 C76 1.343(6) . ?
F34 C77 1.360(6) . ?
F35 C77 1.361(6) . ?
F36 C65 1.316(8) . ?
F37 C65 1.330(8) . ?
F38 C65 1.317(8) . ?
F39 C66 1.344(7) . ?
F40 C66 1.351(7) . ?
F41 C67 1.351(7) . ?
F42 C67 1.355(7) . ?
O7 C60 1.253(6) . ?
O8 C58 1.260(6) . ?
O9 C80 1.260(6) . ?
O10 C78 1.254(6) . ?
O11 C70 1.263(6) . ?
O12 C68 1.237(7) . ?
N3 C104 1.337(6) . ?
N3 C105 1.338(7) . ?
N4 C106 1.347(6) . ?
N4 C107 1.325(6) . ?
C55 C56 1.520(13) . ?
C55 C56A 1.496(14) . ?
C56 C57 1.579(15) . ?
C56A C57A 1.586(16) . ?
C57 C58 1.539(11) . ?
C57A C58 1.540(12) . ?
C58 C59 1.372(7) . ?
C59 H59 0.9500 . ?
C59 C60 1.413(7) . ?
C60 C61 1.532(7) . ?
C61 C62 1.504(9) . ?
C61 C63 1.502(10) . ?
C61 C64 1.486(9) . ?
C62 H62A 0.9800 . ?
C62 H62B 0.9800 . ?
C62 H62C 0.9800 . ?
C63 H63A 0.9800 . ?
C63 H63B 0.9800 . ?
C63 H63C 0.9800 . ?
C64 H64A 0.9800 . ?
C64 H64B 0.9800 . ?
C64 H64C 0.9800 . ?
C65 C66 1.556(8) . ?
C66 C67 1.511(9) . ?
C67 C68 1.549(7) . ?
C68 C69 1.379(8) . ?
C69 H69 0.9500 . ?
C69 C70 1.412(7) . ?
C70 C71 1.540(8) . ?
C71 C72 1.533(8) . ?
C71 C73 1.526(9) . ?
C71 C74 1.536(7) . ?
C72 H72A 0.9800 . ?
C72 H72B 0.9800 . ?
C72 H72C 0.9800 . ?
C73 H73A 0.9800 . ?
C73 H73B 0.9800 . ?
C73 H73C 0.9800 . ?
C74 H74A 0.9800 . ?
C74 H74B 0.9800 . ?
C74 H74C 0.9800 . ?
C75 C76 1.534(8) . ?
C76 C77 1.514(9) . ?
C77 C78 1.547(7) . ?
C78 C79 1.376(7) . ?
C79 H79 0.9500 . ?
C79 C80 1.422(8) . ?
C80 C81 1.525(7) . ?
C81 C82 1.517(9) . ?
C81 C83 1.522(9) . ?
C81 C84 1.529(9) . ?
C82 H82A 0.9800 . ?
C82 H82B 0.9800 . ?
C82 H82C 0.9800 . ?
C83 H83A 0.9800 . ?
C83 H83B 0.9800 . ?
C83 H83C 0.9800 . ?
C84 H84A 0.9800 . ?
C84 H84B 0.9800 . ?
C84 H84C 0.9800 . ?
C85 H85 0.9500 . ?
C85 C86 1.393(10) . ?
C85 C90 1.370(9) . ?
C86 H86 0.9500 . ?
C86 C87 1.362(13) . ?
C87 H87 0.9500 . ?
C87 C88 1.372(12) . ?
C88 H88 0.9500 . ?
C88 C89 1.399(10) . ?
C89 H89 0.9500 . ?
C89 C90 1.373(9) . ?
C90 C91 1.495(8) . ?
C91 C92 1.429(7) . ?
C91 C108 1.377(8) . ?
C92 C93 1.433(7) . ?
C92 C106 1.415(7) . ?
C93 H93 0.9500 . ?
C93 C94 1.353(7) . ?
C94 H94 0.9500 . ?
C94 C95 1.436(7) . ?
C95 C96 1.437(7) . ?
C95 C105 1.411(7) . ?
C96 C97 1.489(7) . ?
C96 C103 1.374(7) . ?
C97 C98 1.390(7) . ?
C97 C102 1.396(7) . ?
C98 H98 0.9500 . ?
C98 C99 1.381(7) . ?
C99 H99 0.9500 . ?
C99 C100 1.386(8) . ?
C100 H100 0.9500 . ?
C100 C101 1.381(8) . ?
C101 H101 0.9500 . ?
C101 C102 1.371(7) . ?
C102 H102 0.9500 . ?
C103 H103 0.9500 . ?
C103 C104 1.385(7) . ?
C104 H104 0.9500 . ?
C105 C106 1.450(7) . ?
C107 H107 0.9500 . ?
C107 C108 1.378(8) . ?
C108 H108 0.9500 . ?

loop_
_geom_torsion_atom_site_label_1
_geom_torsion_atom_site_label_2
_geom_torsion_atom_site_label_3
_geom_torsion_atom_site_label_4
_geom_torsion
_geom_torsion_site_symmetry_1
_geom_torsion_site_symmetry_2
_geom_torsion_site_symmetry_3
_geom_torsion_site_symmetry_4
_geom_torsion_publ_flag
Sm1 O1 C14 C13 -165.9(3) . . . . ?
Sm1 O1 C14 C15 16.0(8) . . . . ?
Sm1 O2 C6 C15 -10.5(9) . . . . ?
Sm1 O2 C6 C17 169.6(4) . . . . ?
Sm1 O3 C24 C23 163.0(4) . . . . ?
Sm1 O3 C24 C25 -18.9(9) . . . . ?
Sm1 O4 C26 C25 17.4(9) . . . . ?
Sm1 O4 C26 C27 -167.4(4) . . . . ?
Sm1 O5 C4 C1 -155.4(4) . . . . ?
Sm1 O5 C4 C1A -160.5(10) . . . . ?
Sm1 O5 C4 C5 25.1(9) . . . . ?
Sm1 O6 C16 C5 -8.7(8) . . . . ?
Sm1 O6 C16 C7 169.6(4) . . . . ?
Sm1 N1 C52 C38 175.6(3) . . . . ?
Sm1 N1 C52 C51 -6.1(6) . . . . ?
Sm1 N1 C53 C54 -178.1(4) . . . . ?
Sm1 N2 C50 C49 164.3(4) . . . . ?
Sm1 N2 C51 C41 -165.8(3) . . . . ?
Sm1 N2 C51 C52 15.2(5) . . . . ?
F1 C1 C2 F3 59.0(11) . . . . ?
F1 C1 C2 F4 172.6(8) . . . . ?
F1 C1 C2 C3 -60.6(11) . . . . ?
F1 C1 C4 O5 156.8(8) . . . . ?
F1 C1 C4 C5 -23.7(10) . . . . ?
F1A C1A C2A F3A 65(2) . . . . ?
F1A C1A C2A F4A -179(2) . . . . ?
F1A C1A C2A C3A -51(3) . . . . ?
F1A C1A C4 O5 178.2(18) . . . . ?
F1A C1A C4 C5 -6(2) . . . . ?
F2 C1 C2 F3 173.6(9) . . . . ?
F2 C1 C2 F4 -72.9(9) . . . . ?
F2 C1 C2 C3 54.0(11) . . . . ?
F2 C1 C4 O5 37.0(8) . . . . ?
F2 C1 C4 C5 -143.4(7) . . . . ?
F2A C1A C2A F3A 179(2) . . . . ?
F2A C1A C2A F4A -65(2) . . . . ?
F2A C1A C2A C3A 63(2) . . . . ?
F2A C1A C4 O5 59.9(18) . . . . ?
F2A C1A C4 C5 -124.7(15) . . . . ?
F3 C2 C3 F5 48.5(14) . . . . ?
F3 C2 C3 F6 157.3(10) . . . . ?
F3 C2 C3 F7 -81.3(13) . . . . ?
F3A C2A C3A F5A 75(3) . . . . ?
F3A C2A C3A F6A -174(3) . . . . ?
F3A C2A C3A F7A -54(3) . . . . ?
F4 C2 C3 F5 -66.0(13) . . . . ?
F4 C2 C3 F6 42.8(12) . . . . ?
F4 C2 C3 F7 164.2(11) . . . . ?
F4A C2A C3A F5A -37(2) . . . . ?
F4A C2A C3A F6A 74(3) . . . . ?
F4A C2A C3A F7A -166(2) . . . . ?
F8 C11 C12 F11 -57.9(8) . . . . ?
F8 C11 C12 F12 57.3(8) . . . . ?
F8 C11 C12 C13 177.5(6) . . . . ?
F9 C11 C12 F11 61.8(8) . . . . ?
F9 C11 C12 F12 177.0(6) . . . . ?
F9 C11 C12 C13 -62.8(9) . . . . ?
F10 C11 C12 F11 -176.9(5) . . . . ?
F10 C11 C12 F12 -61.8(7) . . . . ?
F10 C11 C12 C13 58.5(8) . . . . ?
F11 C12 C13 F13 174.8(5) . . . . ?
F11 C12 C13 F14 -70.9(6) . . . . ?
F11 C12 C13 C14 50.2(6) . . . . ?
F12 C12 C13 F13 59.0(6) . . . . ?
F12 C12 C13 F14 173.3(5) . . . . ?
F12 C12 C13 C14 -65.6(6) . . . . ?
F13 C13 C14 O1 153.3(4) . . . . ?
F13 C13 C14 C15 -28.4(6) . . . . ?
F14 C13 C14 O1 34.8(6) . . . . ?
F14 C13 C14 C15 -146.9(5) . . . . ?
F15 C21 C22 F18 -49.5(9) . . . . ?
F15 C21 C22 F19 65.7(8) . . . . ?
F15 C21 C22 C23 -173.1(7) . . . . ?
F16 C21 C22 F18 72.2(8) . . . . ?
F16 C21 C22 F19 -172.6(6) . . . . ?
F16 C21 C22 C23 -51.5(9) . . . . ?
F17 C21 C22 F18 -167.2(6) . . . . ?
F17 C21 C22 F19 -51.9(8) . . . . ?
F17 C21 C22 C23 69.2(9) . . . . ?
F18 C22 C23 F20 -164.0(5) . . . . ?
F18 C22 C23 F21 -50.4(7) . . . . ?
F18 C22 C23 C24 71.7(7) . . . . ?
F19 C22 C23 F20 76.8(6) . . . . ?
F19 C22 C23 F21 -169.5(5) . . . . ?
F19 C22 C23 C24 -47.4(7) . . . . ?
F20 C23 C24 O3 176.8(5) . . . . ?
F20 C23 C24 C25 -1.4(8) . . . . ?
F21 C23 C24 O3 59.8(6) . . . . ?
F21 C23 C24 C25 -118.5(6) . . . . ?
O1 C14 C15 C6 -1.1(9) . . . . ?
O2 C6 C15 C14 -2.3(9) . . . . ?
O2 C6 C17 C18 2.8(8) . . . . ?
O2 C6 C17 C19 -116.7(6) . . . . ?
O2 C6 C17 C20 124.1(6) . . . . ?
O3 C24 C25 C26 -4.5(10) . . . . ?
O4 C26 C27 C28 29.3(8) . . . . ?
O4 C26 C27 C29 -86.8(7) . . . . ?
O4 C26 C27 C30 151.2(7) . . . . ?
O5 C4 C5 C16 -2.4(10) . . . . ?
N1 C53 C54 C37 1.4(8) . . . . ?
N2 C51 C52 N1 -6.0(6) . . . . ?
N2 C51 C52 C38 172.4(4) . . . . ?
C1 C2 C3 F5 168.7(11) . . . . ?
C1 C2 C3 F6 -82.4(12) . . . . ?
C1 C2 C3 F7 39.0(14) . . . . ?
C1 C4 C5 C16 178.2(6) . . . . ?
C1A C2A C3A F5A -169(2) . . . . ?
C1A C2A C3A F6A -58(3) . . . . ?
C1A C2A C3A F7A 62(3) . . . . ?
C1A C4 C5 C16 -177.2(10) . . . . ?
C2 C1 C4 O5 -83.8(8) . . . . ?
C2 C1 C4 C5 95.7(8) . . . . ?
C2A C1A C4 O5 -58.6(18) . . . . ?
C2A C1A C4 C5 116.7(15) . . . . ?
C4 C1 C2 F3 -62.7(11) . . . . ?
C4 C1 C2 F4 50.9(9) . . . . ?
C4 C1 C2 C3 177.7(8) . . . . ?
C4 C1A C2A F3A -63(2) . . . . ?
C4 C1A C2A F4A 53(2) . . . . ?
C4 C1A C2A C3A -178.7(18) . . . . ?
C4 C5 C16 O6 -6.6(9) . . . . ?
C4 C5 C16 C7 175.2(5) . . . . ?
C8 C7 C16 O6 -66.7(7) . . . . ?
C8 C7 C16 C5 111.6(6) . . . . ?
C9 C7 C16 O6 50.5(7) . . . . ?
C9 C7 C16 C5 -131.2(6) . . . . ?
C10 C7 C16 O6 174.2(6) . . . . ?
C10 C7 C16 C5 -7.5(9) . . . . ?
C11 C12 C13 F13 -61.2(7) . . . . ?
C11 C12 C13 F14 53.1(7) . . . . ?
C11 C12 C13 C14 174.2(5) . . . . ?
C12 C13 C14 O1 -84.6(6) . . . . ?
C12 C13 C14 C15 93.7(6) . . . . ?
C13 C14 C15 C6 -179.1(5) . . . . ?
C15 C6 C17 C18 -177.1(6) . . . . ?
C15 C6 C17 C19 63.5(7) . . . . ?
C15 C6 C17 C20 -55.8(8) . . . . ?
C17 C6 C15 C14 177.6(5) . . . . ?
C21 C22 C23 F20 -42.6(8) . . . . ?
C21 C22 C23 F21 71.1(8) . . . . ?
C21 C22 C23 C24 -166.8(6) . . . . ?
C22 C23 C24 O3 -61.6(7) . . . . ?
C22 C23 C24 C25 120.1(6) . . . . ?
C23 C24 C25 C26 173.5(5) . . . . ?
C24 C25 C26 O4 5.9(9) . . . . ?
C24 C25 C26 C27 -169.1(6) . . . . ?
C25 C26 C27 C28 -155.5(7) . . . . ?
C25 C26 C27 C29 88.4(8) . . . . ?
C25 C26 C27 C30 -33.6(10) . . . . ?
C31 C32 C33 C34 -0.4(10) . . . . ?
C31 C36 C37 C38 129.3(6) . . . . ?
C31 C36 C37 C54 -49.7(7) . . . . ?
C32 C31 C36 C35 0.3(8) . . . . ?
C32 C31 C36 C37 178.0(5) . . . . ?
C32 C33 C34 C35 0.5(10) . . . . ?
C33 C34 C35 C36 -0.2(9) . . . . ?
C34 C35 C36 C31 -0.2(8) . . . . ?
C34 C35 C36 C37 -177.8(5) . . . . ?
C35 C36 C37 C38 -53.1(7) . . . . ?
C35 C36 C37 C54 127.9(6) . . . . ?
C36 C31 C32 C33 0.0(10) . . . . ?
C36 C37 C38 C39 -3.1(8) . . . . ?
C36 C37 C38 C52 177.4(5) . . . . ?
C36 C37 C54 C53 -179.6(5) . . . . ?
C37 C38 C39 C40 178.9(5) . . . . ?
C37 C38 C52 N1 3.6(7) . . . . ?
C37 C38 C52 C51 -174.7(4) . . . . ?
C38 C37 C54 C53 1.3(8) . . . . ?
C38 C39 C40 C41 -1.8(8) . . . . ?
C39 C38 C52 N1 -176.0(4) . . . . ?
C39 C38 C52 C51 5.7(7) . . . . ?
C39 C40 C41 C42 -176.4(5) . . . . ?
C39 C40 C41 C51 0.9(8) . . . . ?
C40 C41 C42 C43 -11.6(8) . . . . ?
C40 C41 C42 C49 171.4(5) . . . . ?
C40 C41 C51 N2 -175.7(4) . . . . ?
C40 C41 C51 C52 3.2(7) . . . . ?
C41 C42 C43 C44 -47.6(7) . . . . ?
C41 C42 C43 C48 136.3(5) . . . . ?
C41 C42 C49 C50 4.9(7) . . . . ?
C41 C51 C52 N1 175.0(4) . . . . ?
C41 C51 C52 C38 -6.6(7) . . . . ?
C42 C41 C51 N2 1.8(7) . . . . ?
C42 C41 C51 C52 -179.3(4) . . . . ?
C42 C43 C44 C45 -175.9(6) . . . . ?
C42 C43 C48 C47 176.4(5) . . . . ?
C42 C49 C50 N2 0.8(8) . . . . ?
C43 C42 C49 C50 -172.2(5) . . . . ?
C43 C44 C45 C46 -0.6(10) . . . . ?
C44 C43 C48 C47 0.1(8) . . . . ?
C44 C45 C46 C47 0.5(11) . . . . ?
C45 C46 C47 C48 -0.1(10) . . . . ?
C46 C47 C48 C43 -0.2(9) . . . . ?
C48 C43 C44 C45 0.3(9) . . . . ?
C49 C42 C43 C44 129.4(6) . . . . ?
C49 C42 C43 C48 -46.8(7) . . . . ?
C50 N2 C51 C41 3.8(7) . . . . ?
C50 N2 C51 C52 -175.2(4) . . . . ?
C51 N2 C50 C49 -5.2(7) . . . . ?
C51 C41 C42 C43 171.0(4) . . . . ?
C51 C41 C42 C49 -6.0(7) . . . . ?
C52 N1 C53 C54 -1.5(7) . . . . ?
C52 C38 C39 C40 -1.6(8) . . . . ?
C53 N1 C52 C38 -1.0(7) . . . . ?
C53 N1 C52 C51 177.4(4) . . . . ?
C54 C37 C38 C39 175.9(5) . . . . ?
C54 C37 C38 C52 -3.5(7) . . . . ?
Sm2 O7 C60 C59 26.9(9) . . . . ?
Sm2 O7 C60 C61 -154.8(4) . . . . ?
Sm2 O8 C58 C57 166.5(6) . . . . ?
Sm2 O8 C58 C57A 160.5(7) . . . . ?
Sm2 O8 C58 C59 -16.4(10) . . . . ?
Sm2 O9 C80 C79 -2.1(9) . . . . ?
Sm2 O9 C80 C81 176.4(4) . . . . ?
Sm2 O10 C78 C77 -177.8(4) . . . . ?
Sm2 O10 C78 C79 2.8(9) . . . . ?
Sm2 O11 C70 C69 10.8(9) . . . . ?
Sm2 O11 C70 C71 -171.4(4) . . . . ?
Sm2 O12 C68 C67 -179.0(4) . . . . ?
Sm2 O12 C68 C69 2.4(10) . . . . ?
Sm2 N3 C104 C103 169.5(4) . . . . ?
Sm2 N3 C105 C95 -171.2(3) . . . . ?
Sm2 N3 C105 C106 10.7(6) . . . . ?
Sm2 N4 C106 C92 170.4(4) . . . . ?
Sm2 N4 C106 C105 -9.8(6) . . . . ?
Sm2 N4 C107 C108 -169.4(5) . . . . ?
F22 C57 C58 O8 157.8(9) . . . . ?
F22 C57 C58 C59 -19.6(14) . . . . ?
F22A C57A C58 O8 -162.5(12) . . . . ?
F22A C57A C58 C59 14.8(16) . . . . ?
F23 C57 C58 O8 36.1(12) . . . . ?
F23 C57 C58 C59 -141.2(10) . . . . ?
F23A C57A C58 O8 77.9(12) . . . . ?
F23A C57A C58 C59 -104.8(12) . . . . ?
F24 C56 C57 F22 51.3(13) . . . . ?
F24 C56 C57 F23 169.0(10) . . . . ?
F24 C56 C57 C58 -69.2(13) . . . . ?
F24A C56A C57A F22A 89.4(18) . . . . ?
F24A C56A C57A F23A -155.8(18) . . . . ?
F24A C56A C57A C58 -36(2) . . . . ?
F25 C56 C57 F22 167.4(13) . . . . ?
F25 C56 C57 F23 -74.9(14) . . . . ?
F25 C56 C57 C58 46.9(15) . . . . ?
F25A C56A C57A F22A -153.9(11) . . . . ?
F25A C56A C57A F23A -39.1(13) . . . . ?
F25A C56A C57A C58 80.5(12) . . . . ?
F26 C55 C56 F24 -97.9(15) . . . . ?
F26 C55 C56 F25 146.2(15) . . . . ?
F26 C55 C56 C57 32.3(16) . . . . ?
F26A C55 C56A F24A 113.4(17) . . . . ?
F26A C55 C56A F25A -1.8(12) . . . . ?
F26A C55 C56A C57A -114.1(13) . . . . ?
F27 C55 C56 F24 108.6(13) . . . . ?
F27 C55 C56 F25 -7.3(17) . . . . ?
F27 C55 C56 C57 -121.3(12) . . . . ?
F27A C55 C56A F24A -138.5(16) . . . . ?
F27A C55 C56A F25A 106.3(13) . . . . ?
F27A C55 C56A C57A -6.1(17) . . . . ?
F28 C55 C56 F24 15.9(13) . . . . ?
F28 C55 C56 F25 -100.0(14) . . . . ?
F28 C55 C56 C57 146.1(11) . . . . ?
F28A C55 C56A F24A -3(2) . . . . ?
F28A C55 C56A F25A -117.9(14) . . . . ?
F28A C55 C56A C57A 129.7(13) . . . . ?
F29 C75 C76 F32 169.6(5) . . . . ?
F29 C75 C76 F33 -76.3(7) . . . . ?
F29 C75 C76 C77 48.0(7) . . . . ?
F30 C75 C76 F32 49.6(8) . . . . ?
F30 C75 C76 F33 163.7(6) . . . . ?
F30 C75 C76 C77 -72.0(7) . . . . ?
F31 C75 C76 F32 -70.9(6) . . . . ?
F31 C75 C76 F33 43.2(7) . . . . ?
F31 C75 C76 C77 167.6(5) . . . . ?
F32 C76 C77 F34 164.3(4) . . . . ?
F32 C76 C77 F35 -80.4(5) . . . . ?
F32 C76 C77 C78 43.7(6) . . . . ?
F33 C76 C77 F34 47.2(6) . . . . ?
F33 C76 C77 F35 162.4(4) . . . . ?
F33 C76 C77 C78 -73.5(5) . . . . ?
F34 C77 C78 O10 -59.5(6) . . . . ?
F34 C77 C78 C79 120.0(5) . . . . ?
F35 C77 C78 O10 -176.9(5) . . . . ?
F35 C77 C78 C79 2.6(7) . . . . ?
F36 C65 C66 F39 172.1(6) . . . . ?
F36 C65 C66 F40 58.5(7) . . . . ?
F36 C65 C66 C67 -65.2(8) . . . . ?
F37 C65 C66 F39 53.5(7) . . . . ?
F37 C65 C66 F40 -60.2(7) . . . . ?
F37 C65 C66 C67 176.2(6) . . . . ?
F38 C65 C66 F39 -66.6(7) . . . . ?
F38 C65 C66 F40 179.7(5) . . . . ?
F38 C65 C66 C67 56.1(8) . . . . ?
F39 C66 C67 F41 169.0(5) . . . . ?
F39 C66 C67 F42 53.9(6) . . . . ?
F39 C66 C67 C68 -69.8(7) . . . . ?
F40 C66 C67 F41 -72.5(6) . . . . ?
F40 C66 C67 F42 172.4(5) . . . . ?
F40 C66 C67 C68 48.7(7) . . . . ?
F41 C67 C68 O12 36.9(7) . . . . ?
F41 C67 C68 C69 -144.3(6) . . . . ?
F42 C67 C68 O12 155.0(5) . . . . ?
F42 C67 C68 C69 -26.1(8) . . . . ?
O7 C60 C61 C62 -108.4(7) . . . . ?
O7 C60 C61 C63 133.9(7) . . . . ?
O7 C60 C61 C64 12.9(10) . . . . ?
O8 C58 C59 C60 -2.7(11) . . . . ?
O9 C80 C81 C82 170.8(5) . . . . ?
O9 C80 C81 C83 51.7(7) . . . . ?
O9 C80 C81 C84 -66.8(7) . . . . ?
O10 C78 C79 C80 2.4(10) . . . . ?
O11 C70 C71 C72 29.0(7) . . . . ?
O11 C70 C71 C73 -88.6(6) . . . . ?
O11 C70 C71 C74 150.5(5) . . . . ?
O12 C68 C69 C70 -2.6(11) . . . . ?
N3 C105 C106 N4 -0.5(7) . . . . ?
N3 C105 C106 C92 179.3(5) . . . . ?
N4 C107 C108 C91 0.0(10) . . . . ?
C55 C56 C57 F22 -80.4(12) . . . . ?
C55 C56 C57 F23 37.3(15) . . . . ?
C55 C56 C57 C58 159.2(9) . . . . ?
C55 C56A C57A F22A -42.3(16) . . . . ?
C55 C56A C57A F23A 72.4(15) . . . . ?
C55 C56A C57A C58 -168.0(10) . . . . ?
C56 C57 C58 O8 -85.3(10) . . . . ?
C56 C57 C58 C59 97.3(10) . . . . ?
C56A C57A C58 O8 -42.6(13) . . . . ?
C56A C57A C58 C59 134.7(10) . . . . ?
C57 C58 C59 C60 174.1(8) . . . . ?
C57A C58 C59 C60 -179.5(8) . . . . ?
C58 C59 C60 O7 -2.3(10) . . . . ?
C58 C59 C60 C61 179.4(6) . . . . ?
C59 C60 C61 C62 70.0(8) . . . . ?
C59 C60 C61 C63 -47.7(8) . . . . ?
C59 C60 C61 C64 -168.7(8) . . . . ?
C65 C66 C67 F41 48.3(7) . . . . ?
C65 C66 C67 F42 -66.8(7) . . . . ?
C65 C66 C67 C68 169.5(6) . . . . ?
C66 C67 C68 O12 -83.6(7) . . . . ?
C66 C67 C68 C69 95.2(7) . . . . ?
C67 C68 C69 C70 178.8(6) . . . . ?
C68 C69 C70 O11 -3.6(10) . . . . ?
C68 C69 C70 C71 178.7(6) . . . . ?
C69 C70 C71 C72 -153.2(6) . . . . ?
C69 C70 C71 C73 89.3(6) . . . . ?
C69 C70 C71 C74 -31.7(8) . . . . ?
C75 C76 C77 F34 -75.1(6) . . . . ?
C75 C76 C77 F35 40.1(6) . . . . ?
C75 C76 C77 C78 164.2(5) . . . . ?
C76 C77 C78 O10 60.9(6) . . . . ?
C76 C77 C78 C79 -119.6(6) . . . . ?
C77 C78 C79 C80 -176.9(5) . . . . ?
C78 C79 C80 O9 -2.9(9) . . . . ?
C78 C79 C80 C81 178.7(5) . . . . ?
C79 C80 C81 C82 -10.7(8) . . . . ?
C79 C80 C81 C83 -129.8(6) . . . . ?
C79 C80 C81 C84 111.7(7) . . . . ?
C85 C86 C87 C88 0.6(12) . . . . ?
C85 C90 C91 C92 -126.2(6) . . . . ?
C85 C90 C91 C108 53.2(8) . . . . ?
C86 C85 C90 C89 -2.7(10) . . . . ?
C86 C85 C90 C91 -179.6(6) . . . . ?
C86 C87 C88 C89 -1.4(11) . . . . ?
C87 C88 C89 C90 0.0(10) . . . . ?
C88 C89 C90 C85 2.0(9) . . . . ?
C88 C89 C90 C91 178.8(6) . . . . ?
C89 C90 C91 C92 56.9(8) . . . . ?
C89 C90 C91 C108 -123.7(7) . . . . ?
C90 C85 C86 C87 1.4(11) . . . . ?
C90 C91 C92 C93 4.4(8) . . . . ?
C90 C91 C92 C106 -178.0(5) . . . . ?
C90 C91 C108 C107 178.8(6) . . . . ?
C91 C92 C93 C94 -179.5(5) . . . . ?
C91 C92 C106 N4 -1.9(8) . . . . ?
C91 C92 C106 C105 178.4(5) . . . . ?
C92 C91 C108 C107 -1.8(9) . . . . ?
C92 C93 C94 C95 1.0(8) . . . . ?
C93 C92 C106 N4 175.8(5) . . . . ?
C93 C92 C106 C105 -3.9(7) . . . . ?
C93 C94 C95 C96 179.0(5) . . . . ?
C93 C94 C95 C105 -3.9(7) . . . . ?
C94 C95 C96 C97 -8.9(8) . . . . ?
C94 C95 C96 C103 173.7(5) . . . . ?
C94 C95 C105 N3 -175.3(5) . . . . ?
C94 C95 C105 C106 2.8(7) . . . . ?
C95 C96 C97 C98 -41.8(8) . . . . ?
C95 C96 C97 C102 145.2(5) . . . . ?
C95 C96 C103 C104 1.8(7) . . . . ?
C95 C105 C106 N4 -178.7(4) . . . . ?
C95 C105 C106 C92 1.1(7) . . . . ?
C96 C95 C105 N3 1.9(7) . . . . ?
C96 C95 C105 C106 -180.0(4) . . . . ?
C96 C97 C98 C99 -172.6(5) . . . . ?
C96 C97 C102 C101 172.9(5) . . . . ?
C96 C103 C104 N3 1.5(8) . . . . ?
C97 C96 C103 C104 -175.8(5) . . . . ?
C97 C98 C99 C100 -0.8(10) . . . . ?
C98 C97 C102 C101 -0.4(8) . . . . ?
C98 C99 C100 C101 0.9(10) . . . . ?
C99 C100 C101 C102 -0.8(10) . . . . ?
C100 C101 C102 C97 0.5(9) . . . . ?
C102 C97 C98 C99 0.5(8) . . . . ?
C103 C96 C97 C98 135.5(5) . . . . ?
C103 C96 C97 C102 -37.5(7) . . . . ?
C104 N3 C105 C95 1.3(8) . . . . ?
C104 N3 C105 C106 -176.9(5) . . . . ?
C105 N3 C104 C103 -3.0(8) . . . . ?
C105 C95 C96 C97 174.0(4) . . . . ?
C105 C95 C96 C103 -3.3(7) . . . . ?
C106 N4 C107 C108 0.8(9) . . . . ?
C106 C92 C93 C94 3.0(7) . . . . ?
C107 N4 C106 C92 0.2(8) . . . . ?
C107 N4 C106 C105 179.9(5) . . . . ?
C108 C91 C92 C93 -175.0(5) . . . . ?
C108 C91 C92 C106 2.6(8) . . . . ?
